data_4339666
loop_
_publ_author_name
'Venkatakrishnan, Thengarai S.'
'Rajamani, Raghunathan'
'Ramasesha, S.'
'Sutter, Jean-Pascal'

_publ_section_title
;
 Synthesis, crystal structure, and magnetic properties of hexanuclear
 [{MnL2}4{Nb(CN)8}2] and Nonanuclear [{MnL2}6{Nb(CN)8}3] heterometallic
 clusters (L=bpy, phen).
;
_journal_issue 23
_journal_name_full 'Inorganic chemistry'
_journal_page_first 9569
_journal_page_last 9574
_journal_paper_doi 10.1021/ic062383t
_journal_volume 46
_journal_year 2007
_chemical_compound_source synthesis
_chemical_formula_moiety 'C96 H64 Mn4 N32 Nb2, (H2 O)11.62 '
_chemical_formula_sum 'C96 H87.25 Mn4 N32 Nb2 O11.62'
_chemical_formula_weight 2280.73
_chemical_name_systematic
;
tetra(bis(2,2'-bipyridyl)Manganese(II))di(octacyano Niobium(IV)) cluster
;
_space_group_IT_number 13
_symmetry_cell_setting monoclinic
_symmetry_space_group_name_Hall '-P 2yc'
_symmetry_space_group_name_H-M 'P 1 2/c 1'
_atom_sites_solution_hydrogens geom
_atom_sites_solution_primary direct
_atom_sites_solution_secondary difmap
_audit_creation_method CRYSTALS_ver_12.51
_cell_angle_alpha 90
_cell_angle_beta 97.776(5)
_cell_angle_gamma 90
_cell_formula_units_Z 8
_cell_length_a 23.923(5)
_cell_length_b 19.690(5)
_cell_length_c 47.387(5)
_cell_measurement_reflns_used 9479
_cell_measurement_temperature 180
_cell_measurement_theta_max 29
_cell_measurement_theta_min 3
_cell_volume 22116(8)
_computing_cell_refinement 'CrysAlis RED, (Oxford Diffraction, 2002)'
_computing_data_collection 'Xcalibur, (Oxford Diffraction, 2002)'
_computing_data_reduction 'CrysAlis RED, (Oxford Diffraction, 2002)'
_computing_molecular_graphics 'CAMERON (Watkin et al., 1996)'
_computing_publication_material 'CRYSTALS (Betteridge et al., 2003)'
_computing_structure_refinement 'CRYSTALS (Betteridge et al., 2003)'
_computing_structure_solution 'SIR92 (Altomare et al., 1994)'
_diffrn_ambient_temperature 180
_diffrn_measured_fraction_theta_full 0.998
_diffrn_measured_fraction_theta_max 0.998
_diffrn_measurement_device_type 'Oxford Diffraction XCALIBUR'
_diffrn_measurement_method '\f & \w scans'
_diffrn_radiation_monochromator graphite
_diffrn_radiation_type 'Mo K\a'
_diffrn_radiation_wavelength 0.71073
_diffrn_reflns_av_R_equivalents 0.149
_diffrn_reflns_limit_h_max 32
_diffrn_reflns_limit_h_min -32
_diffrn_reflns_limit_k_max 26
_diffrn_reflns_limit_k_min -26
_diffrn_reflns_limit_l_max 64
_diffrn_reflns_limit_l_min -52
_diffrn_reflns_number 201758
_diffrn_reflns_theta_full 29.078
_diffrn_reflns_theta_max 29.078
_diffrn_reflns_theta_min 2.603
_diffrn_standards_decay_% 0
_diffrn_standards_number 0
_exptl_absorpt_coefficient_mu 0.713
_exptl_absorpt_correction_T_max 0.95
_exptl_absorpt_correction_T_min 0.90
_exptl_absorpt_correction_type multi-scan
_exptl_absorpt_process_details
;
[c.f. r.h. blessing, acta cryst. (1995), a51, 33-38]
;
_exptl_crystal_colour orange
_exptl_crystal_density_diffrn 1.37
_exptl_crystal_description planar
_exptl_crystal_F_000 9112
_exptl_crystal_size_max 0.27
_exptl_crystal_size_mid 0.15
_exptl_crystal_size_min 0.07
_refine_diff_density_max 1.48
_refine_diff_density_min -1.11
_refine_ls_extinction_method None
_refine_ls_goodness_of_fit_ref 1.1138
_refine_ls_hydrogen_treatment refU
_refine_ls_matrix_type full
_refine_ls_number_parameters 1097
_refine_ls_number_reflns 11242
_refine_ls_number_restraints 0
_refine_ls_R_factor_all 0.2909
_refine_ls_R_factor_gt 0.0944
_refine_ls_shift/su_max 0.002030
_refine_ls_structure_factor_coef F
_refine_ls_weighting_details
;
 Method, part 1, Chebychev polynomial, (Watkin, 1994, Prince, 1982) 
 [weight] = 1.0/[A~0~*T~0~(x)+A~1~*T~1~(x) ... +A~n-1~]*T~n-1~(x)] 
 where A~i~ are the Chebychev coefficients listed below and x= Fcalc/Fmax 
 Method = Robust Weighting (Prince, 1982) 
 W = [weight] * [1-(deltaF/6*sigmaF)^2^]^2^ 
 A~i~ are: 
 7.19 4.79 6.23 1.77 
;
_refine_ls_weighting_scheme calc
_refine_ls_wR_factor_all 0.1324
_refine_ls_wR_factor_gt 0.0946
_refine_ls_wR_factor_ref 0.0946
_reflns_limit_h_max 32
_reflns_limit_h_min -32
_reflns_limit_k_max 26
_reflns_limit_k_min 0
_reflns_limit_l_max 64
_reflns_limit_l_min 0
_reflns_number_gt 11242
_reflns_number_total 59125
_reflns_threshold_expression >1.9\s(I)
_cod_data_source_file ic062383t-file003.cif
_cod_data_source_block cluster_1
_cod_depositor_comments
;
The following automatic conversions were performed:

'_symmetry_cell_setting' value 'Monoclinic' changed to 'monoclinic'
according to
/usr/data/users/saulius/automatic-downloads/retrospective/ACS/lib/dictionaries/cif_core.dic
dictionary named 'cif_core.dic' version 2.4.2 from
2011-04-26.

'_refine_ls_hydrogen_treatment' value 'refu' changed to
'refU' according to
/usr/data/users/saulius/automatic-downloads/retrospective/ACS/lib/dictionaries/cif_core.dic
dictionary named 'cif_core.dic' version 2.4.2 from 2011-04-26.

Automatic conversion script
Id: cif_fix_values 2281 2013-09-26 08:29:07Z andrius 
;
_cod_original_sg_symbol_H-M 'P 1 2/c 1 '
_cod_database_code 4339666

loop_
_symmetry_equiv_pos_as_xyz
x,y,z
-x,-y,-z
-x,y,-z+1/2
x,-y,z+1/2

loop_
_atom_site_label
_atom_site_type_symbol
_atom_site_fract_x
_atom_site_fract_y
_atom_site_fract_z
_atom_site_U_iso_or_equiv
_atom_site_occupancy
_atom_site_adp_type
_atom_site_refinement_flags_posn
Nb1 Nb 0.12868(6) 1.10063(7) 0.12940(3) 0.0267 1.0000 Uani .
Nb2 Nb 0.34703(6) 0.88119(7) 0.15286(3) 0.0294 1.0000 Uani .
Nb3 Nb 0.62434(6) 0.37296(8) 0.12711(3) 0.0300 1.0000 Uani .
Nb4 Nb 0.84551(7) 0.59570(8) 0.12301(3) 0.0336 1.0000 Uani .
Mn1 Mn 0.33086(10) 1.14190(12) 0.19148(5) 0.0302 1.0000 Uani .
Mn2 Mn 0.16308(11) 0.88735(14) 0.20530(6) 0.0402 1.0000 Uani .
Mn3 Mn 0.31157(10) 1.07959(13) 0.07321(5) 0.0286 1.0000 Uani .
Mn4 Mn 0.14325(11) 0.84942(13) 0.08605(6) 0.0370 1.0000 Uani .
Mn5 Mn 0.64361(12) 0.57720(14) 0.05345(6) 0.0447 1.0000 Uani .
Mn6 Mn 0.81533(12) 0.34780(14) 0.07582(6) 0.0418 1.0000 Uani .
Mn7 Mn 0.82160(11) 0.38102(14) 0.19519(5) 0.0361 1.0000 Uani .
Mn8 Mn 0.65684(12) 0.63218(14) 0.16991(6) 0.0468 1.0000 Uani .
N1 N 0.0703(7) 1.1488(9) 0.1877(4) 0.063(5) 1.0000 Uiso .
N2 N 0.1510(6) 1.2735(8) 0.1295(3) 0.047(4) 1.0000 Uiso .
N3 N -0.0058(7) 1.0430(8) 0.1185(3) 0.055(4) 1.0000 Uiso .
N4 N 0.0831(6) 1.1598(8) 0.0624(3) 0.051(4) 1.0000 Uiso .
N5 N 0.2404(6) 1.1362(7) 0.1789(3) 0.041(4) 1.0000 Uiso .
N6 N 0.1418(6) 0.9604(7) 0.1714(3) 0.036(4) 1.0000 Uiso .
N7 N 0.2486(5) 1.1066(6) 0.0984(3) 0.031(3) 1.0000 Uiso .
N8 N 0.1290(6) 0.9581(7) 0.0895(3) 0.038(4) 1.0000 Uiso .
N9 N 0.3316(8) 0.7192(10) 0.1752(4) 0.074(6) 1.0000 Uiso .
N10 N 0.4283(7) 0.8911(9) 0.2171(4) 0.067(5) 1.0000 Uiso .
N11 N 0.3702(7) 0.7831(9) 0.0964(4) 0.064(5) 1.0000 Uiso .
N12 N 0.4775(6) 0.9273(7) 0.1397(3) 0.044(4) 1.0000 Uiso .
N13 N 0.2518(5) 0.8889(7) 0.1999(3) 0.034(3) 1.0000 Uiso .
N14 N 0.2168(6) 0.8511(7) 0.1184(3) 0.034(3) 1.0000 Uiso .
N15 N 0.3274(5) 0.9850(7) 0.0950(3) 0.031(3) 1.0000 Uiso .
N16 N 0.3426(6) 1.0429(7) 0.1746(3) 0.037(4) 1.0000 Uiso .
N17 N 0.4855(10) 0.4093(12) 0.1091(5) 0.100(7) 1.0000 Uiso .
N18 N 0.5560(7) 0.3721(9) 0.1850(4) 0.065(5) 1.0000 Uiso .
N19 N 0.6393(6) 0.2086(8) 0.1490(3) 0.047(4) 1.0000 Uiso .
N20 N 0.5884(8) 0.2736(10) 0.0696(4) 0.077(6) 1.0000 Uiso .
N21 N 0.6268(6) 0.4781(7) 0.0706(3) 0.035(3) 1.0000 Uiso .
N22 N 0.7482(6) 0.3493(7) 0.1016(3) 0.045(4) 1.0000 Uiso .
N23 N 0.7308(5) 0.3778(7) 0.1821(3) 0.030(3) 1.0000 Uiso .
N24 N 0.6392(7) 0.5341(8) 0.1504(3) 0.054(4) 1.0000 Uiso .
N25 N 0.8246(7) 0.7661(9) 0.1209(4) 0.060(5) 1.0000 Uiso .
N26 N 0.8775(9) 0.6485(11) 0.0594(4) 0.085(6) 1.0000 Uiso .
N27 N 0.9781(10) 0.5418(11) 0.1251(5) 0.094(7) 1.0000 Uiso .
N28 N 0.9148(8) 0.6454(10) 0.1865(4) 0.077(6) 1.0000 Uiso .
N29 N 0.7169(7) 0.5942(8) 0.0833(3) 0.053(4) 1.0000 Uiso .
N30 N 0.8370(7) 0.4557(8) 0.0825(3) 0.050(4) 1.0000 Uiso .
N31 N 0.8362(6) 0.4545(8) 0.1637(3) 0.049(4) 1.0000 Uiso .
N32 N 0.7451(6) 0.6297(7) 0.1648(3) 0.043(4) 1.0000 Uiso .
N101 N 0.3324(6) 1.2323(8) 0.2223(3) 0.048(4) 1.0000 Uiso .
N102 N 0.3250(5) 1.1035(7) 0.2355(3) 0.035(3) 1.0000 Uiso .
N103 N 0.3459(6) 1.2141(7) 0.1571(3) 0.037(4) 1.0000 Uiso .
N104 N 0.4249(6) 1.1535(7) 0.1941(3) 0.038(3) 1.0000 Uiso .
N105 N 0.1586(7) 0.9703(8) 0.2379(3) 0.052(4) 1.0000 Uiso .
N106 N 0.1780(7) 0.8405(9) 0.2509(4) 0.058(4) 1.0000 Uiso .
N107 N 0.0706(8) 0.8615(10) 0.2039(4) 0.079(2) 1.0000 Uiso .
N108 N 0.1497(9) 0.7830(10) 0.1881(4) 0.079(2) 1.0000 Uiso .
N109 N 0.3948(6) 1.1222(7) 0.0945(3) 0.041(4) 1.0000 Uiso .
N110 N 0.3190(5) 1.1888(6) 0.0592(3) 0.030(3) 1.0000 Uiso .
N111 N 0.3560(6) 1.0428(7) 0.0366(3) 0.032(3) 1.0000 Uiso .
N112 N 0.2447(6) 1.0548(6) 0.0354(3) 0.031(3) 1.0000 Uiso .
N113 N 0.0674(7) 0.8243(8) 0.1096(3) 0.051(4) 1.0000 Uiso .
N115 N 0.0859(7) 0.8391(8) 0.0428(3) 0.050(4) 1.0000 Uiso .
N116 N 0.1980(6) 0.8501(7) 0.0503(3) 0.040(4) 1.0000 Uiso .
N202 N 0.6376(10) 0.6917(11) 0.0424(5) 0.092(2) 1.0000 Uiso .
N204 N 0.7006(7) 0.5435(8) 0.0214(3) 0.056(4) 1.0000 Uiso .
N205 N 0.7535(7) 0.3412(8) 0.0348(3) 0.056(4) 1.0000 Uiso .
N206 N 0.8673(7) 0.3393(8) 0.0376(4) 0.058(4) 1.0000 Uiso .
N207 N 0.8165(6) 0.2331(8) 0.0794(3) 0.046(4) 1.0000 Uiso .
N209 N 0.8301(8) 0.2746(9) 0.1759(4) 0.0708(18) 1.0000 Uiso .
N210 N 0.9140(8) 0.3522(10) 0.1995(4) 0.0708(18) 1.0000 Uiso .
N211 N 0.8171(8) 0.3313(10) 0.2393(4) 0.077(2) 1.0000 Uiso .
N214 N 0.6647(10) 0.7211(13) 0.2017(5) 0.105(3) 1.0000 Uiso .
C1 C 0.0886(7) 1.1360(9) 0.1675(4) 0.039(4) 1.0000 Uiso .
C2 C 0.1439(7) 1.2162(9) 0.1294(4) 0.039(5) 1.0000 Uiso .
C3 C 0.0391(7) 1.0646(8) 0.1227(3) 0.034(4) 1.0000 Uiso .
C4 C 0.0971(7) 1.1384(8) 0.0861(3) 0.033(4) 1.0000 Uiso .
C5 C 0.2006(6) 1.1199(8) 0.1632(3) 0.027(4) 1.0000 Uiso .
C6 C 0.1370(7) 1.0066(9) 0.1570(4) 0.035(4) 1.0000 Uiso .
C7 C 0.2081(7) 1.1069(8) 0.1094(3) 0.030(4) 1.0000 Uiso .
C8 C 0.1292(7) 1.0090(9) 0.1011(4) 0.036(4) 1.0000 Uiso .
C9 C 0.3378(8) 0.7742(10) 0.1676(4) 0.051(5) 1.0000 Uiso .
C10 C 0.4013(8) 0.8863(10) 0.1945(4) 0.055(5) 1.0000 Uiso .
C11 C 0.3635(8) 0.8136(10) 0.1164(4) 0.055(5) 1.0000 Uiso .
C12 C 0.4340(7) 0.9110(9) 0.1448(4) 0.039(4) 1.0000 Uiso .
C13 C 0.2855(6) 0.8882(8) 0.1852(3) 0.026(4) 1.0000 Uiso .
C14 C 0.2611(7) 0.8594(8) 0.1312(4) 0.036(4) 1.0000 Uiso .
C15 C 0.3341(7) 0.9485(8) 0.1134(4) 0.033(4) 1.0000 Uiso .
C16 C 0.3451(7) 0.9894(9) 0.1664(3) 0.031(4) 1.0000 Uiso .
C17 C 0.5336(10) 0.3956(12) 0.1142(5) 0.072(6) 1.0000 Uiso .
C18 C 0.5810(8) 0.3685(10) 0.1654(4) 0.054(5) 1.0000 Uiso .
C19 C 0.6319(7) 0.2655(9) 0.1426(4) 0.035(4) 1.0000 Uiso .
C20 C 0.5996(8) 0.3062(10) 0.0896(4) 0.053(5) 1.0000 Uiso .
C21 C 0.6249(7) 0.4402(8) 0.0896(4) 0.033(4) 1.0000 Uiso .
C22 C 0.7068(7) 0.3550(8) 0.1114(4) 0.035(4) 1.0000 Uiso .
C23 C 0.6937(6) 0.3755(8) 0.1642(3) 0.026(4) 1.0000 Uiso .
C24 C 0.6337(7) 0.4784(9) 0.1412(4) 0.039(5) 1.0000 Uiso .
C25 C 0.8328(8) 0.7067(11) 0.1211(4) 0.052(5) 1.0000 Uiso .
C26 C 0.8670(8) 0.6311(10) 0.0814(4) 0.052(5) 1.0000 Uiso .
C27 C 0.9328(10) 0.5622(11) 0.1247(5) 0.062(6) 1.0000 Uiso .
C28 C 0.8941(9) 0.6302(11) 0.1640(5) 0.062(6) 1.0000 Uiso .
C29 C 0.7594(7) 0.5970(9) 0.0965(4) 0.037(4) 1.0000 Uiso .
C30 C 0.8407(7) 0.5040(9) 0.0945(4) 0.037(4) 1.0000 Uiso .
C31 C 0.8387(7) 0.5017(8) 0.1497(4) 0.033(4) 1.0000 Uiso .
C32 C 0.7806(7) 0.6179(8) 0.1517(3) 0.033(4) 1.0000 Uiso .
C101 C 0.3386(10) 1.3008(12) 0.2137(5) 0.072(7) 1.0000 Uiso .
C102 C 0.3494(13) 1.3480(16) 0.2348(7) 0.107(9) 1.0000 Uiso .
C103 C 0.3460(12) 1.3338(15) 0.2632(6) 0.097(9) 1.0000 Uiso .
C104 C 0.3415(12) 1.2720(15) 0.2704(6) 0.096(9) 1.0000 Uiso .
C105 C 0.3325(8) 1.2190(10) 0.2504(4) 0.047(5) 1.0000 Uiso .
C106 C 0.3231(7) 1.1483(9) 0.2568(4) 0.037(4) 1.0000 Uiso .
C107 C 0.3089(8) 1.1285(11) 0.2828(4) 0.056(5) 1.0000 Uiso .
C108 C 0.2992(9) 1.0597(11) 0.2868(4) 0.060(6) 1.0000 Uiso .
C109 C 0.2999(9) 1.0143(11) 0.2649(5) 0.058(6) 1.0000 Uiso .
C110 C 0.3148(8) 1.0402(10) 0.2396(4) 0.053(5) 1.0000 Uiso .
C111 C 0.3068(9) 1.2454(11) 0.1407(4) 0.057(6) 1.0000 Uiso .
C112 C 0.3119(9) 1.3008(11) 0.1241(5) 0.062(6) 1.0000 Uiso .
C113 C 0.3657(11) 1.3262(13) 0.1263(5) 0.082(7) 1.0000 Uiso .
C114 C 0.4112(10) 1.2967(12) 0.1433(5) 0.069(6) 1.0000 Uiso .
C115 C 0.4011(8) 1.2381(10) 0.1582(4) 0.052(5) 1.0000 Uiso .
C116 C 0.4437(8) 1.2039(10) 0.1760(4) 0.052(5) 1.0000 Uiso .
C117 C 0.5013(9) 1.2117(11) 0.1753(4) 0.059(6) 1.0000 Uiso .
C118 C 0.5378(11) 1.1702(13) 0.1925(5) 0.081(7) 1.0000 Uiso .
C119 C 0.5221(10) 1.1223(12) 0.2083(5) 0.073(7) 1.0000 Uiso .
C120 C 0.4640(8) 1.1161(10) 0.2096(4) 0.057(5) 1.0000 Uiso .
C121 C 0.1450(9) 1.0337(11) 0.2312(4) 0.055(5) 1.0000 Uiso .
C122 C 0.1353(10) 1.0850(12) 0.2492(5) 0.073(7) 1.0000 Uiso .
C123 C 0.1397(12) 1.0652(15) 0.2770(6) 0.098(9) 1.0000 Uiso .
C124 C 0.1563(11) 1.0026(14) 0.2862(6) 0.086(8) 1.0000 Uiso .
C125 C 0.1633(8) 0.9543(10) 0.2662(4) 0.053(5) 1.0000 Uiso .
C126 C 0.1752(9) 0.8813(12) 0.2701(5) 0.065(6) 1.0000 Uiso .
C127 C 0.1847(14) 0.8592(18) 0.3010(7) 0.124(11) 1.0000 Uiso .
C128 C 0.1935(13) 0.7914(17) 0.3062(7) 0.109(10) 1.0000 Uiso .
C129 C 0.1965(11) 0.7480(14) 0.2846(6) 0.091(8) 1.0000 Uiso .
C130 C 0.1883(12) 0.7691(15) 0.2557(6) 0.101(9) 1.0000 Uiso .
C131 C 0.0323(11) 0.9060(13) 0.2129(5) 0.079(2) 1.0000 Uiso .
C132 C -0.0227(10) 0.8824(13) 0.2150(5) 0.079(2) 1.0000 Uiso .
C133 C -0.0329(10) 0.8149(13) 0.2113(5) 0.079(2) 1.0000 Uiso .
C134 C 0.0030(11) 0.7681(13) 0.2035(5) 0.079(2) 1.0000 Uiso .
C135 C 0.0590(11) 0.7948(13) 0.1990(5) 0.079(2) 1.0000 Uiso .
C136 C 0.0978(11) 0.7537(13) 0.1879(5) 0.079(2) 1.0000 Uiso .
C137 C 0.0895(11) 0.6864(13) 0.1790(5) 0.079(2) 1.0000 Uiso .
C138 C 0.1283(11) 0.6527(13) 0.1686(5) 0.079(2) 1.0000 Uiso .
C139 C 0.1840(11) 0.6783(13) 0.1673(5) 0.079(2) 1.0000 Uiso .
C140 C 0.1865(11) 0.7457(13) 0.1767(5) 0.079(2) 1.0000 Uiso .
C141 C 0.4319(7) 1.0846(9) 0.1128(4) 0.041(5) 1.0000 Uiso .
C142 C 0.4883(8) 1.1042(10) 0.1192(4) 0.050(5) 1.0000 Uiso .
C143 C 0.5056(10) 1.1618(12) 0.1069(5) 0.069(6) 1.0000 Uiso .
C144 C 0.4697(10) 1.1995(12) 0.0875(5) 0.071(7) 1.0000 Uiso .
C145 C 0.4115(7) 1.1791(9) 0.0831(4) 0.040(4) 1.0000 Uiso .
C146 C 0.3688(8) 1.2192(9) 0.0661(4) 0.044(5) 1.0000 Uiso .
C147 C 0.3761(10) 1.2870(13) 0.0593(5) 0.078(7) 1.0000 Uiso .
C148 C 0.3317(12) 1.3214(14) 0.0456(6) 0.089(8) 1.0000 Uiso .
C149 C 0.2800(10) 1.2945(12) 0.0384(5) 0.068(6) 1.0000 Uiso .
C150 C 0.2770(8) 1.2244(10) 0.0455(4) 0.047(5) 1.0000 Uiso .
C151 C 0.4106(8) 1.0297(9) 0.0387(4) 0.045(5) 1.0000 Uiso .
C152 C 0.4364(9) 1.0033(10) 0.0164(5) 0.058(6) 1.0000 Uiso .
C153 C 0.4042(9) 0.9913(10) -0.0087(4) 0.058(6) 1.0000 Uiso .
C154 C 0.3475(8) 1.0033(9) -0.0118(4) 0.042(5) 1.0000 Uiso .
C155 C 0.3240(7) 1.0298(8) 0.0114(3) 0.032(4) 1.0000 Uiso .
C156 C 0.2628(7) 1.0400(8) 0.0110(3) 0.030(4) 1.0000 Uiso .
C157 C 0.2249(9) 1.0362(10) -0.0136(4) 0.052(5) 1.0000 Uiso .
C158 C 0.1688(9) 1.0421(10) -0.0129(4) 0.056(6) 1.0000 Uiso .
C159 C 0.1479(9) 1.0558(10) 0.0125(5) 0.059(6) 1.0000 Uiso .
C160 C 0.1909(8) 1.0603(9) 0.0357(4) 0.046(5) 1.0000 Uiso .
C161 C 0.0383(9) 0.8684(11) 0.1191(5) 0.064(6) 1.0000 Uiso .
C162 C -0.0122(11) 0.8542(14) 0.1320(6) 0.088(8) 1.0000 Uiso .
C163 C -0.0277(13) 0.7850(17) 0.1305(6) 0.108(10) 1.0000 Uiso .
C164 C 0.0011(14) 0.7370(16) 0.1186(7) 0.111(10) 1.0000 Uiso .
C165 C 0.0541(9) 0.7578(11) 0.1078(5) 0.061(6) 1.0000 Uiso .
C171 C 0.0289(10) 0.8323(12) 0.0414(5) 0.070(7) 1.0000 Uiso .
C172 C -0.0029(12) 0.8281(14) 0.0140(6) 0.093(8) 1.0000 Uiso .
C173 C 0.0188(15) 0.8345(17) -0.0106(8) 0.126(11) 1.0000 Uiso .
C174 C 0.0789(13) 0.8394(15) -0.0073(6) 0.104(9) 1.0000 Uiso .
C175 C 0.1101(9) 0.8415(11) 0.0195(4) 0.058(6) 1.0000 Uiso .
C176 C 0.1721(8) 0.8488(9) 0.0225(4) 0.045(5) 1.0000 Uiso .
C177 C 0.2039(9) 0.8528(11) 0.0010(4) 0.062(6) 1.0000 Uiso .
C178 C 0.2620(10) 0.8606(11) 0.0063(5) 0.072(7) 1.0000 Uiso .
C179 C 0.2883(9) 0.8603(10) 0.0341(4) 0.057(6) 1.0000 Uiso .
C180 C 0.2547(8) 0.8566(10) 0.0554(4) 0.054(5) 1.0000 Uiso .
C206 C 0.5930(12) 0.7188(14) 0.0476(6) 0.092(2) 1.0000 Uiso .
C207 C 0.5771(11) 0.7875(14) 0.0384(6) 0.092(2) 1.0000 Uiso .
C208 C 0.6188(12) 0.8215(14) 0.0275(6) 0.092(2) 1.0000 Uiso .
C209 C 0.6648(12) 0.7892(15) 0.0221(6) 0.092(2) 1.0000 Uiso .
C210 C 0.6773(12) 0.7225(15) 0.0315(6) 0.092(2) 1.0000 Uiso .
C216 C 0.6699(10) 0.5234(12) -0.0062(5) 0.076(7) 1.0000 Uiso .
C217 C 0.7100(12) 0.4950(14) -0.0243(6) 0.088(8) 1.0000 Uiso .
C218 C 0.7625(13) 0.4941(15) -0.0182(6) 0.101(9) 1.0000 Uiso .
C219 C 0.7886(12) 0.5139(15) 0.0066(6) 0.099(9) 1.0000 Uiso .
C220 C 0.7563(10) 0.5392(11) 0.0266(5) 0.064(6) 1.0000 Uiso .
C221 C 0.7001(11) 0.3378(12) 0.0347(5) 0.076(7) 1.0000 Uiso .
C222 C 0.6595(11) 0.3255(13) 0.0100(6) 0.083(7) 1.0000 Uiso .
C223 C 0.6810(11) 0.3139(12) -0.0151(5) 0.078(7) 1.0000 Uiso .
C224 C 0.7366(10) 0.3166(11) -0.0145(5) 0.066(6) 1.0000 Uiso .
C225 C 0.7759(8) 0.3302(10) 0.0100(4) 0.050(5) 1.0000 Uiso .
C226 C 0.8374(8) 0.3364(10) 0.0120(4) 0.049(5) 1.0000 Uiso .
C227 C 0.8633(11) 0.3354(13) -0.0126(5) 0.081(7) 1.0000 Uiso .
C228 C 0.9211(15) 0.3367(17) -0.0082(7) 0.121(11) 1.0000 Uiso .
C229 C 0.9509(13) 0.3405(15) 0.0172(7) 0.107(9) 1.0000 Uiso .
C230 C 0.9239(11) 0.3420(12) 0.0408(5) 0.076(7) 1.0000 Uiso .
C231 C 0.7706(9) 0.1925(11) 0.0711(4) 0.060(6) 1.0000 Uiso .
C232 C 0.7735(9) 0.1219(11) 0.0719(4) 0.061(6) 1.0000 Uiso .
C233 C 0.8239(9) 0.0967(11) 0.0799(4) 0.061(6) 1.0000 Uiso .
C234 C 0.8714(9) 0.1348(11) 0.0881(4) 0.059(6) 1.0000 Uiso .
C235 C 0.8665(9) 0.2039(11) 0.0887(4) 0.056(6) 1.0000 Uiso .
C241 C 0.7878(10) 0.2396(12) 0.1630(5) 0.0708(18) 1.0000 Uiso .
C242 C 0.7910(10) 0.1755(12) 0.1519(5) 0.0708(18) 1.0000 Uiso .
C243 C 0.8438(10) 0.1453(12) 0.1548(5) 0.0708(18) 1.0000 Uiso .
C244 C 0.8882(10) 0.1821(12) 0.1680(5) 0.0708(18) 1.0000 Uiso .
C245 C 0.8836(10) 0.2480(12) 0.1785(5) 0.0708(18) 1.0000 Uiso .
C246 C 0.9262(10) 0.2906(12) 0.1923(5) 0.0708(18) 1.0000 Uiso .
C247 C 0.9830(10) 0.2717(12) 0.1995(5) 0.0708(18) 1.0000 Uiso .
C248 C 1.0232(10) 0.3136(12) 0.2099(5) 0.0708(18) 1.0000 Uiso .
C249 C 1.0116(10) 0.3765(12) 0.2139(5) 0.0708(18) 1.0000 Uiso .
C250 C 0.9543(10) 0.3949(12) 0.2104(5) 0.0708(18) 1.0000 Uiso .
C251 C 0.8097(10) 0.2661(13) 0.2433(5) 0.077(2) 1.0000 Uiso .
C252 C 0.8062(10) 0.2407(13) 0.2711(5) 0.077(2) 1.0000 Uiso .
C253 C 0.8128(10) 0.2827(13) 0.2936(5) 0.077(2) 1.0000 Uiso .
C254 C 0.8185(10) 0.3508(13) 0.2895(5) 0.077(2) 1.0000 Uiso .
C255 C 0.8192(10) 0.3738(13) 0.2619(5) 0.077(2) 1.0000 Uiso .
C266 C 0.6634(12) 0.7068(16) 0.2284(7) 0.105(3) 1.0000 Uiso .
C267 C 0.6578(13) 0.7584(17) 0.2489(7) 0.105(3) 1.0000 Uiso .
C268 C 0.6586(13) 0.8217(16) 0.2410(7) 0.105(3) 1.0000 Uiso .
C269 C 0.6591(12) 0.8415(16) 0.2134(7) 0.105(3) 1.0000 Uiso .
C270 C 0.6637(12) 0.7895(16) 0.1930(6) 0.105(3) 1.0000 Uiso .
O1 O 0.9957(9) 0.0714(11) 0.2193(4) 0.124(7) 1.0000 Uiso .
O2 O 0.9348(10) 0.0129(12) 0.1675(5) 0.134(8) 1.0000 Uiso .
O3 O 0.8928(13) 0.9512(15) 0.0882(6) 0.075(9) 0.5000 Uiso .
O4 O 0.1629(11) 0.4158(13) 0.1408(5) 0.155(9) 1.0000 Uiso .
O5 O 0.1798(13) 0.3327(16) 0.0766(7) 0.081(9) 0.5000 Uiso .
O6 O 0.1337(8) 0.2490(10) 0.0263(4) 0.108(6) 1.0000 Uiso .
O7 O 0.8212(11) 0.2361(13) 0.5245(5) 0.152(9) 1.0000 Uiso .
O8 O 0.7213(6) 0.0415(8) 0.5775(3) 0.076(4) 1.0000 Uiso .
O9 O 0.6178(6) 0.9743(7) 0.5856(3) 0.066(4) 1.0000 Uiso .
O10 O 0.4372(12) 0.8312(14) 0.0016(6) 0.066(8) 0.5000 Uiso .
O11 O 0.4378(7) 0.8595(8) 0.0580(3) 0.090(5) 1.0000 Uiso .
O12 O 0.5144(6) 0.9551(7) 0.0839(3) 0.071(4) 1.0000 Uiso .
O13 O 0.5818(6) 0.9800(8) 0.1725(3) 0.072(4) 1.0000 Uiso .
O14 O 0.4549(8) 0.9531(9) 0.2744(4) 0.097(5) 1.0000 Uiso .
O15 O 0.3141(16) 0.6524(19) 0.0837(8) 0.105(12) 0.5000 Uiso .
O16 O 0.2287(10) 0.4535(11) 0.0897(5) 0.136(8) 1.0000 Uiso .
O17 O 0.9273(11) 0.6648(13) 0.0102(6) 0.060(7) 0.5000 Uiso .
O18 O 0.0766(10) 0.4877(12) 0.1593(5) 0.142(8) 1.0000 Uiso .
O19 O 0.0142(16) 0.5525(19) 0.2076(8) 0.101(11) 0.5000 Uiso .
O20 O 0.6431(5) 0.0637(6) 0.1419(3) 0.047(3) 1.0000 Uiso .
O21 O 0.6304(6) 0.1428(8) 0.0505(3) 0.078(5) 1.0000 Uiso .
O22 O 0.2980(14) 0.5927(18) 0.1545(7) 0.094(10) 0.5000 Uiso .
O23 O 0.5093(15) 0.2677(17) 0.0201(7) 0.095(11) 0.5000 Uiso .
O24 O 0.0135(16) 0.4742(19) 0.0684(8) 0.104(12) 0.5000 Uiso .
O25 O 0.8414(17) 0.917(2) 0.1387(8) 0.115(13) 0.5000 Uiso .
O26 O 0.7869(15) 0.8432(18) 0.0703(7) 0.097(11) 0.5000 Uiso .
O27 O 0.0000 0.0000 0.0000 0.118(19) 0.5000 Uiso S
N208 N 0.8945(4) 0.3166(6) 0.1037(2) 0.046(4) 1.0000 Uiso G
C236 C 0.9111(6) 0.2496(5) 0.1008(3) 0.059(6) 1.0000 Uiso G
C237 C 0.9653(6) 0.2294(6) 0.1120(4) 0.088(8) 1.0000 Uiso G
C238 C 1.0028(5) 0.2762(9) 0.1260(4) 0.117(10) 1.0000 Uiso G
C239 C 0.9861(5) 0.3432(8) 0.1288(3) 0.080(7) 1.0000 Uiso G
C240 C 0.9320(6) 0.3634(5) 0.1177(3) 0.066(6) 1.0000 Uiso G
N201 N 0.5708(5) 0.6212(9) 0.0726(3) 0.092(2) 1.0000 Uiso G
C201 C 0.5382(7) 0.5834(7) 0.0890(4) 0.092(2) 1.0000 Uiso G
C202 C 0.4855(7) 0.6070(9) 0.0937(4) 0.092(2) 1.0000 Uiso G
C203 C 0.4653(6) 0.6685(9) 0.0819(4) 0.092(2) 1.0000 Uiso G
C204 C 0.4979(7) 0.7063(7) 0.0655(4) 0.092(2) 1.0000 Uiso G
C205 C 0.5507(7) 0.6827(8) 0.0608(3) 0.092(2) 1.0000 Uiso G
N212 N 0.8262(6) 0.4625(7) 0.2281(3) 0.077(2) 1.0000 Uiso G
C256 C 0.8245(7) 0.4453(6) 0.2564(3) 0.077(2) 1.0000 Uiso G
C257 C 0.8407(7) 0.4924(8) 0.2779(2) 0.077(2) 1.0000 Uiso G
C258 C 0.8586(7) 0.5568(7) 0.2709(3) 0.077(2) 1.0000 Uiso G
C259 C 0.8604(7) 0.5740(6) 0.2426(3) 0.077(2) 1.0000 Uiso G
C260 C 0.8442(7) 0.5269(8) 0.2211(2) 0.077(2) 1.0000 Uiso G
N213 N 0.6646(7) 0.5917(10) 0.2138(3) 0.105(3) 1.0000 Uiso G
C261 C 0.6818(8) 0.5244(9) 0.2175(4) 0.105(3) 1.0000 Uiso G
C262 C 0.7003(8) 0.4998(7) 0.2447(5) 0.105(3) 1.0000 Uiso G
C263 C 0.7017(8) 0.5425(11) 0.2682(3) 0.105(3) 1.0000 Uiso G
C264 C 0.6846(8) 0.6097(10) 0.2645(3) 0.105(3) 1.0000 Uiso G
C265 C 0.6660(8) 0.6344(7) 0.2373(4) 0.105(3) 1.0000 Uiso G
N203 N 0.5890(6) 0.5609(7) 0.0105(2) 0.070(5) 1.0000 Uiso G
C211 C 0.5330(6) 0.5814(8) 0.0053(3) 0.081(7) 1.0000 Uiso G
C212 C 0.5031(5) 0.5747(10) -0.0219(4) 0.112(10) 1.0000 Uiso G
C213 C 0.5293(8) 0.5474(10) -0.0438(3) 0.110(10) 1.0000 Uiso G
C214 C 0.5853(8) 0.5269(9) -0.0385(3) 0.095(8) 1.0000 Uiso G
C215 C 0.6152(5) 0.5336(8) -0.0114(3) 0.073(7) 1.0000 Uiso G
N114 N 0.1433(6) 0.7358(5) 0.0923(3) 0.059(5) 1.0000 Uiso G
C166 C 0.0927(5) 0.7082(7) 0.0984(3) 0.073(7) 1.0000 Uiso G
C167 C 0.0857(5) 0.6381(7) 0.0987(3) 0.079(7) 1.0000 Uiso G
C168 C 0.1292(7) 0.5956(5) 0.0931(3) 0.088(8) 1.0000 Uiso G
C169 C 0.1798(6) 0.6232(7) 0.0870(3) 0.069(6) 1.0000 Uiso G
C170 C 0.1868(5) 0.6933(7) 0.0867(3) 0.067(6) 1.0000 Uiso G
N215 N 0.5644(5) 0.6523(9) 0.1643(4) 0.101(3) 1.0000 Uiso G
C271 C 0.5253(8) 0.6121(8) 0.1757(4) 0.101(3) 1.0000 Uiso G
C272 C 0.4681(7) 0.6279(9) 0.1705(4) 0.101(3) 1.0000 Uiso G
C273 C 0.4501(6) 0.6840(10) 0.1538(4) 0.101(3) 1.0000 Uiso G
C274 C 0.4893(8) 0.7242(8) 0.1424(4) 0.101(3) 1.0000 Uiso G
C275 C 0.5465(7) 0.7084(9) 0.1476(4) 0.101(3) 1.0000 Uiso G
O28 O 0.7556(16) 0.005(2) 0.1403(8) 0.111(13) 0.5000 Uiso .
O30 O 0.2772(16) 0.4650(19) 0.1683(8) 0.105(12) 0.5000 Uiso .
O29 O 0.4781(17) 0.399(2) 0.2185(8) 0.118(13) 0.5000 Uiso .
O32 O 0.5264(15) 0.3034(19) 0.2398(8) 0.106(12) 0.5000 Uiso .
O31 O 0.3254(18) 0.520(2) 0.0968(9) 0.124(14) 0.5000 Uiso .
N216 N 0.6377(8) 0.7108(7) 0.1356(3) 0.101(3) 1.0000 Uiso G
C276 C 0.5855(7) 0.7421(9) 0.1351(4) 0.101(3) 1.0000 Uiso G
C277 C 0.5749(6) 0.8035(9) 0.1209(4) 0.101(3) 1.0000 Uiso G
C278 C 0.6164(9) 0.8335(7) 0.1072(4) 0.101(3) 1.0000 Uiso G
C279 C 0.6686(7) 0.8021(10) 0.1076(4) 0.101(3) 1.0000 Uiso G
C280 C 0.6792(6) 0.7407(9) 0.1219(4) 0.101(3) 1.0000 Uiso G
H1011 H 0.3353 1.3137 0.1932 0.155(10) 1.0000 Uiso .
H1021 H 0.3603 1.3949 0.2295 0.155(10) 1.0000 Uiso .
H1031 H 0.3470 1.3711 0.2776 0.155(10) 1.0000 Uiso .
H1041 H 0.3443 1.2607 0.2911 0.155(10) 1.0000 Uiso .
H1071 H 0.3056 1.1624 0.2982 0.155(10) 1.0000 Uiso .
H1081 H 0.2916 1.0432 0.3059 0.155(10) 1.0000 Uiso .
H1091 H 0.2903 0.9653 0.2669 0.155(10) 1.0000 Uiso .
H1101 H 0.3178 1.0078 0.2236 0.155(10) 1.0000 Uiso .
H1111 H 0.2678 1.2267 0.1402 0.155(10) 1.0000 Uiso .
H1121 H 0.2794 1.3212 0.1114 0.155(10) 1.0000 Uiso .
H1131 H 0.3726 1.3677 0.1152 0.155(10) 1.0000 Uiso .
H1141 H 0.4498 1.3169 0.1449 0.155(10) 1.0000 Uiso .
H1171 H 0.5159 1.2465 0.1627 0.155(10) 1.0000 Uiso .
H1181 H 0.5792 1.1777 0.1928 0.155(10) 1.0000 Uiso .
H1191 H 0.5501 1.0910 0.2192 0.155(10) 1.0000 Uiso .
H1201 H 0.4513 1.0817 0.2230 0.155(10) 1.0000 Uiso .
H1211 H 0.1415 1.0455 0.2105 0.155(10) 1.0000 Uiso .
H1221 H 0.1257 1.1325 0.2427 0.155(10) 1.0000 Uiso .
H1231 H 0.1303 1.0990 0.2914 0.155(10) 1.0000 Uiso .
H1241 H 0.1631 0.9917 0.3070 0.155(10) 1.0000 Uiso .
H1271 H 0.1845 0.8926 0.3169 0.155(10) 1.0000 Uiso .
H1281 H 0.1976 0.7741 0.3262 0.155(10) 1.0000 Uiso .
H1291 H 0.2049 0.6991 0.2890 0.155(10) 1.0000 Uiso .
H1301 H 0.1895 0.7364 0.2396 0.155(10) 1.0000 Uiso .
H1311 H 0.0432 0.9540 0.2179 0.155(10) 1.0000 Uiso .
H1321 H -0.0531 0.9143 0.2192 0.155(10) 1.0000 Uiso .
H1331 H -0.0710 0.7984 0.2146 0.155(10) 1.0000 Uiso .
H1341 H -0.0073 0.7191 0.2010 0.155(10) 1.0000 Uiso .
H1371 H 0.0527 0.6638 0.1807 0.155(10) 1.0000 Uiso .
H1381 H 0.1190 0.6060 0.1611 0.155(10) 1.0000 Uiso .
H1391 H 0.2159 0.6523 0.1608 0.155(10) 1.0000 Uiso .
H1401 H 0.2223 0.7698 0.1742 0.155(10) 1.0000 Uiso .
H1411 H 0.4184 1.0427 0.1217 0.155(10) 1.0000 Uiso .
H1421 H 0.5153 1.0767 0.1325 0.155(10) 1.0000 Uiso .
H1431 H 0.5455 1.1772 0.1120 0.155(10) 1.0000 Uiso .
H1441 H 0.4835 1.2390 0.0771 0.155(10) 1.0000 Uiso .
H1471 H 0.4134 1.3097 0.0645 0.155(10) 1.0000 Uiso .
H1481 H 0.3375 1.3700 0.0406 0.155(10) 1.0000 Uiso .
H1491 H 0.2470 1.3210 0.0289 0.155(10) 1.0000 Uiso .
H1501 H 0.2404 1.2004 0.0397 0.155(10) 1.0000 Uiso .
H1511 H 0.4346 1.0393 0.0572 0.155(10) 1.0000 Uiso .
H1521 H 0.4778 0.9934 0.0190 0.155(10) 1.0000 Uiso .
H1531 H 0.4220 0.9735 -0.0252 0.155(10) 1.0000 Uiso .
H1541 H 0.3233 0.9935 -0.0303 0.155(10) 1.0000 Uiso .
H1571 H 0.2391 1.0289 -0.0323 0.155(10) 1.0000 Uiso .
H1581 H 0.1420 1.0365 -0.0309 0.155(10) 1.0000 Uiso .
H1591 H 0.1069 1.0617 0.0140 0.155(10) 1.0000 Uiso .
H1601 H 0.1784 1.0689 0.0547 0.155(10) 1.0000 Uiso .
H1611 H 0.0503 0.9169 0.1179 0.155(10) 1.0000 Uiso .
H1621 H -0.0338 0.8899 0.1409 0.155(10) 1.0000 Uiso .
H1631 H -0.0621 0.7710 0.1389 0.155(10) 1.0000 Uiso .
H1641 H -0.0125 0.6889 0.1169 0.155(10) 1.0000 Uiso .
H1711 H 0.0103 0.8303 0.0590 0.155(10) 1.0000 Uiso .
H1721 H -0.0444 0.8200 0.0129 0.155(10) 1.0000 Uiso .
H1731 H -0.0051 0.8356 -0.0296 0.155(10) 1.0000 Uiso .
H1741 H 0.0987 0.8414 -0.0245 0.155(10) 1.0000 Uiso .
H1771 H 0.1852 0.8502 -0.0192 0.155(10) 1.0000 Uiso .
H1781 H 0.2847 0.8664 -0.0098 0.155(10) 1.0000 Uiso .
H1791 H 0.3303 0.8628 0.0386 0.155(10) 1.0000 Uiso .
H1801 H 0.2731 0.8589 0.0756 0.155(10) 1.0000 Uiso .
H2071 H 0.5393 0.8078 0.0401 0.155(10) 1.0000 Uiso .
H2081 H 0.6147 0.8712 0.0234 0.155(10) 1.0000 Uiso .
H2091 H 0.6915 0.8131 0.0110 0.155(10) 1.0000 Uiso .
H2101 H 0.7144 0.7004 0.0299 0.155(10) 1.0000 Uiso .
H2171 H 0.6938 0.4747 -0.0429 0.155(10) 1.0000 Uiso .
H2181 H 0.7856 0.4776 -0.0329 0.155(10) 1.0000 Uiso .
H2191 H 0.8306 0.5109 0.0110 0.155(10) 1.0000 Uiso .
H2201 H 0.7759 0.5545 0.0455 0.155(10) 1.0000 Uiso .
H2211 H 0.6854 0.3441 0.0533 0.155(10) 1.0000 Uiso .
H2221 H 0.6180 0.3254 0.0109 0.155(10) 1.0000 Uiso .
H2231 H 0.6556 0.3038 -0.0331 0.155(10) 1.0000 Uiso .
H2241 H 0.7520 0.3084 -0.0328 0.155(10) 1.0000 Uiso .
H2271 H 0.8413 0.3339 -0.0321 0.155(10) 1.0000 Uiso .
H2281 H 0.9417 0.3348 -0.0252 0.155(10) 1.0000 Uiso .
H2291 H 0.9930 0.3420 0.0191 0.155(10) 1.0000 Uiso .
H2301 H 0.9461 0.3451 0.0603 0.155(10) 1.0000 Uiso .
H2311 H 0.7336 0.2145 0.0643 0.155(10) 1.0000 Uiso .
H2321 H 0.7396 0.0925 0.0667 0.155(10) 1.0000 Uiso .
H2331 H 0.8280 0.0461 0.0801 0.155(10) 1.0000 Uiso .
H2341 H 0.9088 0.1124 0.0934 0.155(10) 1.0000 Uiso .
H2411 H 0.7497 0.2614 0.1611 0.155(10) 1.0000 Uiso .
H2421 H 0.7568 0.1517 0.1422 0.155(10) 1.0000 Uiso .
H2431 H 0.8491 0.0985 0.1475 0.155(10) 1.0000 Uiso .
H2441 H 0.9264 0.1606 0.1703 0.155(10) 1.0000 Uiso .
H2471 H 0.9934 0.2233 0.1966 0.155(10) 1.0000 Uiso .
H2481 H 1.0627 0.2967 0.2147 0.155(10) 1.0000 Uiso .
H2491 H 1.0421 0.4107 0.2193 0.155(10) 1.0000 Uiso .
H2501 H 0.9436 0.4415 0.2162 0.155(10) 1.0000 Uiso .
H2511 H 0.8065 0.2342 0.2267 0.155(10) 1.0000 Uiso .
H2521 H 0.7989 0.1913 0.2739 0.155(10) 1.0000 Uiso .
H2531 H 0.8134 0.2642 0.3133 0.155(10) 1.0000 Uiso .
H2541 H 0.8220 0.3832 0.3060 0.155(10) 1.0000 Uiso .
H2671 H 0.6534 0.7462 0.2690 0.155(10) 1.0000 Uiso .
H2681 H 0.6587 0.8577 0.2559 0.155(10) 1.0000 Uiso .
H2691 H 0.6565 0.8905 0.2078 0.155(10) 1.0000 Uiso .
H2701 H 0.6662 0.8014 0.1727 0.155(10) 1.0000 Uiso .
H2371 H 0.9773 0.1812 0.1100 0.155(10) 1.0000 Uiso .
H2381 H 1.0418 0.2616 0.1340 0.155(10) 1.0000 Uiso .
H2391 H 1.0131 0.3768 0.1389 0.155(10) 1.0000 Uiso .
H2401 H 0.9200 0.4116 0.1197 0.155(10) 1.0000 Uiso .
H2011 H 0.5527 0.5392 0.0974 0.155(10) 1.0000 Uiso .
H2021 H 0.4620 0.5798 0.1055 0.155(10) 1.0000 Uiso .
H2031 H 0.4274 0.6855 0.0853 0.155(10) 1.0000 Uiso .
H2041 H 0.4835 0.7505 0.0571 0.155(10) 1.0000 Uiso .
H2571 H 0.8394 0.4801 0.2982 0.155(10) 1.0000 Uiso .
H2581 H 0.8703 0.5907 0.2863 0.155(10) 1.0000 Uiso .
H2591 H 0.8733 0.6203 0.2376 0.155(10) 1.0000 Uiso .
H2601 H 0.8455 0.5392 0.2008 0.155(10) 1.0000 Uiso .
H2611 H 0.6808 0.4937 0.2006 0.155(10) 1.0000 Uiso .
H2621 H 0.7127 0.4514 0.2473 0.155(10) 1.0000 Uiso .
H2631 H 0.7151 0.5248 0.2877 0.155(10) 1.0000 Uiso .
H2641 H 0.6856 0.6404 0.2813 0.155(10) 1.0000 Uiso .
H2111 H 0.5141 0.6011 0.0210 0.155(10) 1.0000 Uiso .
H2121 H 0.4628 0.5895 -0.0256 0.155(10) 1.0000 Uiso .
H2131 H 0.5078 0.5426 -0.0633 0.155(10) 1.0000 Uiso .
H2141 H 0.6042 0.5072 -0.0543 0.155(10) 1.0000 Uiso .
H1671 H 0.0493 0.6183 0.1031 0.155(10) 1.0000 Uiso .
H1681 H 0.1242 0.5452 0.0933 0.155(10) 1.0000 Uiso .
H1691 H 0.2111 0.5927 0.0829 0.155(10) 1.0000 Uiso .
H1701 H 0.2232 0.7131 0.0823 0.155(10) 1.0000 Uiso .
H2711 H 0.5382 0.5718 0.1877 0.155(10) 1.0000 Uiso .
H2721 H 0.4400 0.5990 0.1787 0.155(10) 1.0000 Uiso .
H2731 H 0.4091 0.6954 0.1501 0.155(10) 1.0000 Uiso .
H2741 H 0.4764 0.7645 0.1304 0.155(10) 1.0000 Uiso .
H2771 H 0.5373 0.8261 0.1206 0.155(10) 1.0000 Uiso .
H2781 H 0.6087 0.8776 0.0969 0.155(10) 1.0000 Uiso .
H2791 H 0.6984 0.8237 0.0978 0.155(10) 1.0000 Uiso .
H2801 H 0.7168 0.7182 0.1222 0.155(10) 1.0000 Uiso .

loop_
_atom_site_aniso_label
_atom_site_aniso_U_11
_atom_site_aniso_U_22
_atom_site_aniso_U_33
_atom_site_aniso_U_23
_atom_site_aniso_U_13
_atom_site_aniso_U_12
Nb1 0.0246(8) 0.0292(8) 0.0266(8) 0.0049(7) 0.0048(6) 0.0024(7)
Nb2 0.0257(8) 0.0225(8) 0.0386(9) 0.0021(7) -0.0015(7) -0.0027(7)
Nb3 0.0284(9) 0.0329(9) 0.0277(9) 0.0030(8) 0.0001(7) -0.0064(8)
Nb4 0.0358(9) 0.0239(8) 0.0407(10) 0.0064(7) 0.0039(7) -0.0058(7)
Mn1 0.0373(16) 0.0303(15) 0.0241(14) -0.0035(11) 0.0080(12) -0.0060(12)
Mn2 0.0326(15) 0.0442(17) 0.0429(16) 0.0208(14) 0.0024(12) -0.0065(13)
Mn3 0.0263(14) 0.0394(16) 0.0208(13) -0.0011(12) 0.0051(11) -0.0072(12)
Mn4 0.0331(16) 0.0321(15) 0.0414(16) -0.0038(13) -0.0104(12) -0.0071(13)
Mn5 0.0551(19) 0.0359(16) 0.0368(17) 0.0101(13) -0.0168(14) -0.0101(14)
Mn6 0.0529(19) 0.0373(16) 0.0394(17) -0.0024(14) 0.0207(14) 0.0036(14)
Mn7 0.0323(15) 0.0379(16) 0.0374(16) 0.0148(13) 0.0014(12) 0.0015(13)
Mn8 0.0547(19) 0.0357(17) 0.0511(18) -0.0132(14) 0.0111(15) 0.0031(14)

loop_
_atom_type_symbol
_atom_type_scat_dispersion_real
_atom_type_scat_dispersion_imag
_atom_type_scat_Cromer_Mann_a1
_atom_type_scat_Cromer_Mann_b1
_atom_type_scat_Cromer_Mann_a2
_atom_type_scat_Cromer_Mann_b2
_atom_type_scat_Cromer_Mann_a3
_atom_type_scat_Cromer_Mann_b3
_atom_type_scat_Cromer_Mann_a4
_atom_type_scat_Cromer_Mann_b4
_atom_type_scat_Cromer_Mann_c
_atom_type_scat_source
C 0.0033 0.0016 2.3100 20.8439 1.0200 10.2075 1.5886 0.5687 0.8650 51.6512 0.2156 'International Tables Vol C 4.2.6.8 and 6.1.1.4'
H 0.0000 0.0000 0.4930 10.5109 0.3229 26.1257 0.1402 3.1424 0.0408 57.7998 0.0030 'International Tables Vol C 4.2.6.8 and 6.1.1.4'
N 0.0061 0.0033 12.2126 0.0057 3.1322 9.8933 2.0125 28.9975 1.1663 0.5826 -11.5290 'International Tables Vol C 4.2.6.8 and 6.1.1.4'
Mn 0.3368 0.7283 11.2819 5.3409 7.3573 0.3432 3.0193 17.8674 2.2441 83.7543 1.0896 'International Tables Vol C 4.2.6.8 and 6.1.1.4'
Nb -2.0727 0.6215 17.6142 1.1887 12.0144 11.7660 4.0418 0.2048 3.5335 69.7957 3.7559 'International Tables Vol C 4.2.6.8 and 6.1.1.4'
O 0.0106 0.0060 3.0485 13.2771 2.2868 5.7011 1.5463 0.3239 0.8670 32.9089 0.2508 'International Tables Vol C 4.2.6.8 and 6.1.1.4'

loop_
_geom_angle_atom_site_label_1
_geom_angle_atom_site_label_2
_geom_angle_atom_site_label_3
_geom_angle
_geom_angle_publ_flag
C1 Nb1 C2 77.3(6) yes
C1 Nb1 C3 73.2(6) yes
C2 Nb1 C3 117.5(6) yes
C1 Nb1 C4 120.4(6) yes
C2 Nb1 C4 72.7(6) yes
C3 Nb1 C4 77.0(6) yes
C1 Nb1 C5 75.1(6) yes
C2 Nb1 C5 74.0(6) yes
C3 Nb1 C5 142.2(6) yes
C4 Nb1 C5 138.2(6) yes
C1 Nb1 C6 78.7(6) yes
C2 Nb1 C6 143.8(6) yes
C3 Nb1 C6 80.2(6) yes
C4 Nb1 C6 143.4(6) yes
C5 Nb1 C6 73.9(6) yes
C1 Nb1 C7 142.7(6) yes
C2 Nb1 C7 78.6(6) yes
C3 Nb1 C7 143.9(6) yes
C4 Nb1 C7 78.0(6) yes
C5 Nb1 C7 71.2(5) yes
C1 Nb1 C8 139.4(6) yes
C2 Nb1 C8 141.1(6) yes
C3 Nb1 C8 75.1(6) yes
C4 Nb1 C8 75.3(6) yes
C5 Nb1 C8 120.1(6) yes
C6 Nb1 C7 106.1(6) yes
C6 Nb1 C8 71.4(6) yes
C7 Nb1 C8 73.6(6) yes
C9 Nb2 C10 80.5(7) yes
C9 Nb2 C11 73.7(7) yes
C10 Nb2 C11 124.6(7) yes
C9 Nb2 C12 115.6(7) yes
C10 Nb2 C12 72.2(7) yes
C11 Nb2 C12 76.2(7) yes
C9 Nb2 C13 75.3(6) yes
C10 Nb2 C13 75.6(6) yes
C11 Nb2 C13 138.6(6) yes
C12 Nb2 C13 143.2(6) yes
C9 Nb2 C14 80.7(7) yes
C10 Nb2 C14 145.0(7) yes
C11 Nb2 C14 77.2(7) yes
C12 Nb2 C14 142.8(6) yes
C13 Nb2 C14 71.3(6) yes
C9 Nb2 C15 142.6(6) yes
C10 Nb2 C15 134.7(7) yes
C11 Nb2 C15 74.5(7) yes
C12 Nb2 C15 74.6(6) yes
C13 Nb2 C15 119.4(6) yes
C9 Nb2 C16 143.4(6) yes
C10 Nb2 C16 74.5(7) yes
C11 Nb2 C16 142.8(7) yes
C12 Nb2 C16 81.7(6) yes
C13 Nb2 C16 72.9(6) yes
C14 Nb2 C15 73.5(6) yes
C14 Nb2 C16 105.3(6) yes
C15 Nb2 C16 71.0(6) yes
C17 Nb3 C18 71.6(8) yes
C17 Nb3 C19 108.2(7) yes
C18 Nb3 C19 73.7(7) yes
C17 Nb3 C20 75.7(8) yes
C18 Nb3 C20 121.9(7) yes
C19 Nb3 C20 72.8(7) yes
C17 Nb3 C21 76.8(7) yes
C18 Nb3 C21 137.4(7) yes
C19 Nb3 C21 144.9(6) yes
C20 Nb3 C21 75.1(6) yes
C17 Nb3 C22 144.7(7) yes
C18 Nb3 C22 143.4(7) yes
C19 Nb3 C22 85.6(6) yes
C20 Nb3 C22 78.0(7) yes
C21 Nb3 C22 74.0(6) yes
C17 Nb3 C23 143.3(7) yes
C18 Nb3 C23 74.8(6) yes
C19 Nb3 C23 75.3(6) yes
C20 Nb3 C23 136.5(6) yes
C21 Nb3 C23 121.9(6) yes
C17 Nb3 C24 87.1(8) yes
C18 Nb3 C24 80.0(7) yes
C19 Nb3 C24 142.9(6) yes
C20 Nb3 C24 144.2(7) yes
C21 Nb3 C24 70.5(6) yes
C22 Nb3 C23 70.8(6) yes
C22 Nb3 C24 101.2(6) yes
C23 Nb3 C24 72.9(6) yes
C25 Nb4 C26 72.5(7) yes
C25 Nb4 C27 115.3(8) yes
C26 Nb4 C27 78.0(7) yes
C25 Nb4 C28 77.7(8) yes
C26 Nb4 C28 121.5(7) yes
C27 Nb4 C28 71.1(8) yes
C25 Nb4 C29 81.7(7) yes
C26 Nb4 C29 78.9(7) yes
C27 Nb4 C29 145.0(7) yes
C28 Nb4 C29 143.9(7) yes
C25 Nb4 C30 140.8(7) yes
C26 Nb4 C30 73.6(7) yes
C27 Nb4 C30 75.5(7) yes
C28 Nb4 C30 138.2(7) yes
C29 Nb4 C30 73.0(6) yes
C25 Nb4 C31 144.5(7) yes
C26 Nb4 C31 143.1(6) yes
C27 Nb4 C31 82.7(7) yes
C28 Nb4 C31 80.2(7) yes
C29 Nb4 C31 101.0(6) yes
C25 Nb4 C32 74.3(7) yes
C26 Nb4 C32 137.9(7) yes
C27 Nb4 C32 140.8(7) yes
C28 Nb4 C32 74.6(7) yes
C29 Nb4 C32 71.4(6) yes
C30 Nb4 C31 71.2(6) yes
C30 Nb4 C32 122.5(6) yes
C31 Nb4 C32 73.2(6) yes
N5 Mn1 N16 91.5(5) yes
N5 Mn1 N101 98.3(5) yes
N16 Mn1 N101 162.0(5) yes
N5 Mn1 N102 93.1(5) yes
N16 Mn1 N102 94.0(5) yes
N101 Mn1 N102 70.5(5) yes
N5 Mn1 N103 94.9(5) yes
N16 Mn1 N103 105.3(5) yes
N101 Mn1 N103 88.9(5) yes
N102 Mn1 N103 158.9(5) yes
N5 Mn1 N104 167.0(5) yes
N16 Mn1 N104 86.1(5) yes
N101 Mn1 N104 87.5(5) yes
N102 Mn1 N104 99.9(5) yes
N103 Mn1 N104 73.5(5) yes
N6 Mn2 N13 92.2(5) yes
N6 Mn2 N105 89.9(6) yes
N13 Mn2 N105 102.0(5) yes
N6 Mn2 N106 160.3(6) yes
N13 Mn2 N106 94.9(5) yes
N105 Mn2 N106 70.6(6) yes
N6 Mn2 N107 89.8(6) yes
N13 Mn2 N107 165.2(6) yes
N105 Mn2 N107 92.7(6) yes
N106 Mn2 N107 88.0(6) yes
N6 Mn2 N108 109.6(6) yes
N13 Mn2 N108 93.7(6) yes
N105 Mn2 N108 154.5(7) yes
N106 Mn2 N108 88.3(7) yes
N107 Mn2 N108 71.8(7) yes
N7 Mn3 N15 92.2(5) yes
N7 Mn3 N109 107.8(5) yes
N15 Mn3 N109 91.2(5) yes
N7 Mn3 N110 91.0(5) yes
N15 Mn3 N110 162.4(5) yes
N109 Mn3 N110 71.3(5) yes
N7 Mn3 N111 162.7(5) yes
N15 Mn3 N111 91.2(5) yes
N109 Mn3 N111 89.1(5) yes
N110 Mn3 N111 90.9(5) yes
N7 Mn3 N112 91.1(5) yes
N15 Mn3 N112 104.5(5) yes
N109 Mn3 N112 155.0(5) yes
N110 Mn3 N112 92.7(5) yes
N111 Mn3 N112 71.7(5) yes
N8 Mn4 N14 93.0(5) yes
N8 Mn4 N113 91.9(6) yes
N14 Mn4 N113 106.1(5) yes
N8 Mn4 N115 94.2(5) yes
N14 Mn4 N115 162.3(5) yes
N113 Mn4 N115 89.9(6) yes
N8 Mn4 N116 99.3(5) yes
N14 Mn4 N116 91.9(5) yes
N113 Mn4 N116 158.3(5) yes
N115 Mn4 N116 70.9(5) yes
N8 Mn4 N114 164.1(5) yes
N14 Mn4 N114 86.3(5) yes
N113 Mn4 N114 73.1(5) yes
N115 Mn4 N114 91.1(5) yes
N116 Mn4 N114 96.5(5) yes
N21 Mn5 N29 94.0(6) yes
N21 Mn5 N202 161.9(7) yes
N29 Mn5 N202 91.0(7) yes
N21 Mn5 N204 98.4(6) yes
N29 Mn5 N204 88.6(6) yes
N202 Mn5 N204 99.1(7) yes
N21 Mn5 N201 90.2(6) yes
N29 Mn5 N201 106.6(6) yes
N202 Mn5 N201 71.8(7) yes
N204 Mn5 N201 162.0(6) yes
N21 Mn5 N203 95.4(5) yes
N29 Mn5 N203 159.2(6) yes
N202 Mn5 N203 85.7(6) yes
N204 Mn5 N203 71.7(6) yes
N201 Mn5 N203 91.9(6) yes
N22 Mn6 N30 94.9(6) yes
N22 Mn6 N205 92.1(6) yes
N30 Mn6 N205 106.8(6) yes
N22 Mn6 N206 163.7(6) yes
N30 Mn6 N206 92.3(6) yes
N205 Mn6 N206 71.8(6) yes
N22 Mn6 N207 88.5(6) yes
N30 Mn6 N207 162.3(6) yes
N205 Mn6 N207 90.4(6) yes
N206 Mn6 N207 89.0(6) yes
N22 Mn6 N208 107.9(5) yes
N30 Mn6 N208 90.9(5) yes
N205 Mn6 N208 152.2(5) yes
N206 Mn6 N208 86.6(5) yes
N207 Mn6 N208 71.5(5) yes
N23 Mn7 N31 94.1(5) yes
N23 Mn7 N209 89.9(6) yes
N31 Mn7 N209 107.8(6) yes
N23 Mn7 N210 160.4(6) yes
N31 Mn7 N210 89.0(6) yes
N209 Mn7 N210 70.8(7) yes
N23 Mn7 N211 94.5(6) yes
N31 Mn7 N211 160.7(7) yes
N209 Mn7 N211 89.5(7) yes
N210 Mn7 N211 88.6(7) yes
N23 Mn7 N212 100.0(5) yes
N31 Mn7 N212 90.2(6) yes
N209 Mn7 N212 158.9(6) yes
N210 Mn7 N212 99.3(6) yes
N211 Mn7 N212 71.3(7) yes
N24 Mn8 N32 94.0(6) yes
N24 Mn8 N214 162.8(8) yes
N32 Mn8 N214 95.5(7) yes
N24 Mn8 N213 93.8(7) yes
N32 Mn8 N213 97.9(6) yes
N214 Mn8 N213 70.7(8) yes
N24 Mn8 N215 88.6(6) yes
N32 Mn8 N215 164.1(6) yes
N214 Mn8 N215 86.2(7) yes
N213 Mn8 N215 97.6(7) yes
N24 Mn8 N216 107.3(6) yes
N32 Mn8 N216 92.4(6) yes
N214 Mn8 N216 86.6(8) yes
N213 Mn8 N216 155.8(7) yes
N215 Mn8 N216 71.9(7) yes
Mn1 N5 C5 152.3(13) yes
Mn2 N6 C6 167.0(14) yes
Mn3 N7 C7 163.2(13) yes
Mn4 N8 C8 155.2(14) yes
Mn2 N13 C13 149.1(12) yes
Mn4 N14 C14 165.1(13) yes
Mn3 N15 C15 158.2(13) yes
Mn1 N16 C16 174.7(14) yes
Mn5 N21 C21 152.3(13) yes
Mn6 N22 C22 168.3(14) yes
Mn7 N23 C23 149.1(12) yes
Mn8 N24 C24 174.3(15) yes
Mn5 N29 C29 169.7(15) yes
Mn6 N30 C30 154.8(16) yes
Mn7 N31 C31 167.2(15) yes
Mn8 N32 C32 151.2(13) yes
Mn1 N101 C101 123.0(13) yes
Mn1 N101 C105 118.2(12) yes
C101 N101 C105 118.5(17) yes
Mn1 N102 C106 119.3(11) yes
Mn1 N102 C110 120.1(12) yes
C106 N102 C110 119.7(16) yes
Mn1 N103 C111 124.7(13) yes
Mn1 N103 C115 115.7(12) yes
C111 N103 C115 117.7(16) yes
Mn1 N104 C116 115.7(11) yes
Mn1 N104 C120 126.6(12) yes
C116 N104 C120 117.5(16) yes
Mn2 N105 C121 123.6(13) yes
Mn2 N105 C125 119.9(13) yes
C121 N105 C125 116.0(17) yes
Mn2 N106 C126 114.4(15) yes
Mn2 N106 C130 122.1(16) yes
C126 N106 C130 123(2) yes
Mn2 N107 C131 122.4(16) yes
Mn2 N107 C135 113.5(16) yes
C131 N107 C135 123(2) yes
Mn2 N108 C136 118.7(17) yes
Mn2 N108 C140 126.6(17) yes
C136 N108 C140 115(2) yes
Mn3 N109 C141 122.4(12) yes
Mn3 N109 C145 115.3(11) yes
C141 N109 C145 120.5(15) yes
Mn3 N110 C146 117.2(11) yes
Mn3 N110 C150 124.3(12) yes
C146 N110 C150 118.5(15) yes
Mn3 N111 C151 124.5(11) yes
Mn3 N111 C155 117.8(11) yes
C151 N111 C155 117.7(15) yes
Mn3 N112 C156 117.0(10) yes
Mn3 N112 C160 124.6(12) yes
C156 N112 C160 118.1(15) yes
Mn4 N113 C161 122.9(15) yes
Mn4 N113 C165 111.9(13) yes
C161 N113 C165 124.5(19) yes
Mn4 N115 C171 121.4(14) yes
Mn4 N115 C175 117.6(13) yes
C171 N115 C175 120.9(18) yes
Mn4 N116 C176 118.8(11) yes
Mn4 N116 C180 122.1(12) yes
C176 N116 C180 118.9(15) yes
Mn5 N202 C206 113.6(20) yes
Mn5 N202 C210 121.4(20) yes
C206 N202 C210 125(3) yes
Mn5 N204 C216 113.8(13) yes
Mn5 N204 C220 125.0(14) yes
C216 N204 C220 121.2(18) yes
Mn6 N205 C221 122.6(15) yes
Mn6 N205 C225 117.1(13) yes
C221 N205 C225 119.5(18) yes
Mn6 N206 C226 115.8(13) yes
Mn6 N206 C230 122.9(15) yes
C226 N206 C230 121.1(19) yes
Mn6 N207 C231 124.0(13) yes
Mn6 N207 C235 116.9(13) yes
C231 N207 C235 119.1(17) yes
Mn7 N209 C241 124.0(16) yes
Mn7 N209 C245 116.2(15) yes
C241 N209 C245 120(2) yes
Mn7 N210 C246 117.4(16) yes
Mn7 N210 C250 121.6(16) yes
C246 N210 C250 121(2) yes
Mn7 N211 C251 124.5(17) yes
Mn7 N211 C255 116.7(16) yes
C251 N211 C255 119(2) yes
Mn8 N214 C266 118(2) yes
Mn8 N214 C270 122.6(20) yes
C266 N214 C270 119(3) yes
Nb1 C1 N1 174.1(16) yes
Nb1 C2 N2 179.4(16) yes
Nb1 C3 N3 176.4(15) yes
Nb1 C4 N4 176.2(14) yes
Nb1 C5 N5 171.7(13) yes
Nb1 C6 N6 178.3(15) yes
Nb1 C7 N7 176.3(13) yes
Nb1 C8 N8 172.0(15) yes
Nb2 C9 N9 178.3(18) yes
Nb2 C10 N10 176.7(18) yes
Nb2 C11 N11 174.7(18) yes
Nb2 C12 N12 177.4(15) yes
Nb2 C13 N13 174.6(13) yes
Nb2 C14 N14 175.5(14) yes
Nb2 C15 N15 175.7(15) yes
Nb2 C16 N16 175.9(15) yes
Nb3 C17 N17 176(2) yes
Nb3 C18 N18 173.7(18) yes
Nb3 C19 N19 174.0(15) yes
Nb3 C20 N20 176.8(19) yes
Nb3 C21 N21 176.7(14) yes
Nb3 C22 N22 174.6(15) yes
Nb3 C23 N23 176.5(13) yes
Nb3 C24 N24 176.2(15) yes
Nb4 C25 N25 177.3(17) yes
Nb4 C26 N26 178.4(18) yes
Nb4 C27 N27 177(2) yes
Nb4 C28 N28 173.0(20) yes
Nb4 C29 N29 176.5(16) yes
Nb4 C30 N30 173.8(16) yes
Nb4 C31 N31 178.5(15) yes
Nb4 C32 N32 175.7(14) yes
N101 C101 C102 117(2) yes
N101 C101 H1011 121.5 no
C102 C101 H1011 121.5 no
C101 C102 C103 123(3) yes
C101 C102 H1021 118.6 no
C103 C102 H1021 118.6 no
C102 C103 C104 118(3) yes
C102 C103 H1031 120.9 no
C104 C103 H1031 120.9 no
C103 C104 C105 123(3) yes
C103 C104 H1041 118.7 no
C105 C104 H1041 118.7 no
C104 C105 N101 119.9(20) yes
C104 C105 C106 125.9(20) yes
N101 C105 C106 114.1(16) yes
C105 C106 N102 117.0(16) yes
C105 C106 C107 121.4(17) yes
N102 C106 C107 121.5(17) yes
C106 C107 C108 117.7(19) yes
C106 C107 H1071 121.2 no
C108 C107 H1071 121.2 no
C107 C108 C109 120.7(20) yes
C107 C108 H1081 119.7 no
C109 C108 H1081 119.7 no
C108 C109 C110 116.3(19) yes
C108 C109 H1091 121.9 no
C110 C109 H1091 121.8 no
C109 C110 N102 124.0(19) yes
C109 C110 H1101 118.0 no
N102 C110 H1101 118.0 no
N103 C111 C112 128.1(20) yes
N103 C111 H1111 115.9 no
C112 C111 H1111 115.9 no
C111 C112 C113 114(2) yes
C111 C112 H1121 123.1 no
C113 C112 H1121 123.1 no
C112 C113 C114 123(2) yes
C112 C113 H1131 118.5 no
C114 C113 H1131 118.5 no
C113 C114 C115 118(2) yes
C113 C114 H1141 121.1 no
C115 C114 H1141 121.1 no
N103 C115 C114 119.4(18) yes
N103 C115 C116 117.7(18) yes
C114 C115 C116 122.8(19) yes
N104 C116 C115 115.6(17) yes
N104 C116 C117 119.1(17) yes
C115 C116 C117 125.0(19) yes
C116 C117 C118 118(2) yes
C116 C117 H1171 121.0 no
C118 C117 H1171 121.0 no
C117 C118 C119 124(2) yes
C117 C118 H1181 117.8 no
C119 C118 H1181 117.8 no
C118 C119 C120 117(2) yes
C118 C119 H1191 121.4 no
C120 C119 H1191 121.4 no
C119 C120 N104 123.5(19) yes
C119 C120 H1201 118.2 no
N104 C120 H1201 118.2 no
N105 C121 C122 128(2) yes
N105 C121 H1211 116.2 no
C122 C121 H1211 116.2 no
C121 C122 C123 113(2) yes
C121 C122 H1221 123.4 no
C123 C122 H1221 123.4 no
C122 C123 C124 124(3) yes
C122 C123 H1231 118.1 no
C124 C123 H1231 118.1 no
C123 C124 C125 118(2) yes
C123 C124 H1241 121.1 no
C125 C124 H1241 121.1 no
C124 C125 N105 121(2) yes
C124 C125 C126 129(2) yes
N105 C125 C126 109.8(18) yes
C125 C126 N106 125(2) yes
C125 C126 C127 114(2) yes
N106 C126 C127 121(2) yes
C126 C127 C128 117(3) yes
C126 C127 H1271 121.5 no
C128 C127 H1271 121.5 no
C127 C128 C129 120(3) yes
C127 C128 H1281 119.8 no
C129 C128 H1281 119.8 no
C128 C129 C130 122(3) yes
C128 C129 H1291 118.8 no
C130 C129 H1291 118.9 no
N106 C130 C129 116(2) yes
N106 C130 H1301 122.1 no
C129 C130 H1301 122.1 no
N107 C131 C132 119(2) yes
N107 C131 H1311 120.7 no
C132 C131 H1311 120.7 no
C131 C132 C133 118(2) yes
C131 C132 H1321 121.1 no
C133 C132 H1321 121.1 no
C132 C133 C134 127(2) yes
C132 C133 H1331 116.7 no
C134 C133 H1331 116.7 no
C133 C134 C135 115(2) yes
C133 C134 H1341 122.6 no
C135 C134 H1341 122.5 no
C134 C135 N107 119(2) yes
C134 C135 C136 121(2) yes
N107 C135 C136 120(2) yes
C135 C136 N108 114(2) yes
C135 C136 C137 126(3) yes
N108 C136 C137 120(2) yes
C136 C137 C138 122(3) yes
C136 C137 H1371 119.2 no
C138 C137 H1371 119.2 no
C137 C138 C139 124(2) yes
C137 C138 H1381 118.2 no
C139 C138 H1381 118.2 no
C138 C139 C140 109(2) yes
C138 C139 H1391 125.7 no
C140 C139 H1391 125.6 no
C139 C140 N108 131(2) yes
C139 C140 H1401 114.4 no
N108 C140 H1401 114.5 no
N109 C141 C142 120.7(16) yes
N109 C141 H1411 119.6 no
C142 C141 H1411 119.6 no
C141 C142 C143 118.5(18) yes
C141 C142 H1421 120.7 no
C143 C142 H1421 120.7 no
C142 C143 C144 122(2) yes
C142 C143 H1431 119.0 no
C144 C143 H1431 119.0 no
C143 C144 C145 117(2) yes
C143 C144 H1441 121.7 no
C145 C144 H1441 121.7 no
C144 C145 N109 121.1(17) yes
C144 C145 C146 121.7(17) yes
N109 C145 C146 117.2(16) yes
C145 C146 N110 115.6(16) yes
C145 C146 C147 123.4(18) yes
N110 C146 C147 120.8(18) yes
C146 C147 C148 119(2) yes
C146 C147 H1471 120.7 no
C148 C147 H1471 120.7 no
C147 C148 C149 124(3) yes
C147 C148 H1481 118.0 no
C149 C148 H1481 118.0 no
C148 C149 C150 113(2) yes
C148 C149 H1491 123.4 no
C150 C149 H1491 123.4 no
C149 C150 N110 124.8(18) yes
C149 C150 H1501 117.6 no
N110 C150 H1501 117.6 no
N111 C151 C152 123.5(17) yes
N111 C151 H1511 118.3 no
C152 C151 H1511 118.3 no
C151 C152 C153 118.4(20) yes
C151 C152 H1521 120.8 no
C153 C152 H1521 120.8 no
C152 C153 C154 120.4(20) yes
C152 C153 H1531 119.8 no
C154 C153 H1531 119.8 no
C153 C154 C155 118.5(17) yes
C153 C154 H1541 120.7 no
C155 C154 H1541 120.7 no
C154 C155 N111 121.6(15) yes
C154 C155 C156 122.8(15) yes
N111 C155 C156 115.4(14) yes
C155 C156 N112 117.4(14) yes
C155 C156 C157 122.8(16) yes
N112 C156 C157 119.7(16) yes
C156 C157 C158 121.1(19) yes
C156 C157 H1571 119.4 no
C158 C157 H1571 119.4 no
C157 C158 C159 120.8(20) yes
C157 C158 H1581 119.6 no
C159 C158 H1581 119.6 no
C158 C159 C160 112.3(19) yes
C158 C159 H1591 123.8 no
C160 C159 H1591 123.8 no
C159 C160 N112 127.8(18) yes
C159 C160 H1601 116.1 no
N112 C160 H1601 116.1 no
N113 C161 C162 124(2) yes
N113 C161 H1611 118.0 no
C162 C161 H1611 118.0 no
C161 C162 C163 113(2) yes
C161 C162 H1621 123.4 no
C163 C162 H1621 123.4 no
C162 C163 C164 124(3) yes
C162 C163 H1631 118.2 no
C164 C163 H1631 118.2 no
C163 C164 C165 118(3) yes
C163 C164 H1641 121.2 no
C165 C164 H1641 121.2 no
C164 C165 N113 117(2) yes
C164 C165 C166 122(2) yes
N113 C165 C166 121.2(18) yes
N115 C171 C172 117(2) yes
N115 C171 H1711 121.3 no
C172 C171 H1711 121.3 no
C171 C172 C173 124(3) yes
C171 C172 H1721 117.8 no
C173 C172 H1721 117.8 no
C172 C173 C174 114(3) yes
C172 C173 H1731 122.8 no
C174 C173 H1731 122.8 no
C173 C174 C175 121(3) yes
C173 C174 H1741 119.6 no
C175 C174 H1741 119.6 no
C174 C175 N115 122(2) yes
C174 C175 C176 120(2) yes
N115 C175 C176 118.4(18) yes
C175 C176 N116 114.1(16) yes
C175 C176 C177 126.4(18) yes
N116 C176 C177 119.5(18) yes
C176 C177 C178 121.3(20) yes
C176 C177 H1771 119.4 no
C178 C177 H1771 119.4 no
C177 C178 C179 119(2) yes
C177 C178 H1781 120.3 no
C179 C178 H1781 120.3 no
C178 C179 C180 117.7(20) yes
C178 C179 H1791 121.2 no
C180 C179 H1791 121.2 no
C179 C180 N116 123.1(18) yes
C179 C180 H1801 118.5 no
N116 C180 H1801 118.5 no
N202 C206 C207 122(3) yes
N202 C206 C205 123(3) yes
C207 C206 C205 115(2) yes
C206 C207 C208 113(3) yes
C206 C207 H2071 123.4 no
C208 C207 H2071 123.4 no
C207 C208 C209 121(3) yes
C207 C208 H2081 119.7 no
C209 C208 H2081 119.7 no
C208 C209 C210 122(3) yes
C208 C209 H2091 118.9 no
C210 C209 H2091 118.8 no
C209 C210 N202 115(3) yes
C209 C210 H2101 122.3 no
N202 C210 H2101 122.3 no
N204 C216 C217 109(2) yes
N204 C216 C215 119(2) yes
C217 C216 C215 131(2) yes
C216 C217 C218 126(3) yes
C216 C217 H2171 117.2 no
C218 C217 H2171 117.2 no
C217 C218 C219 123(3) yes
C217 C218 H2181 118.6 no
C219 C218 H2181 118.6 no
C218 C219 C220 118(3) yes
C218 C219 H2191 120.8 no
C220 C219 H2191 120.8 no
C219 C220 N204 122(2) yes
C219 C220 H2201 118.9 no
N204 C220 H2201 118.9 no
N205 C221 C222 125(2) yes
N205 C221 H2211 117.5 no
C222 C221 H2211 117.4 no
C221 C222 C223 116(2) yes
C221 C222 H2221 121.8 no
C223 C222 H2221 121.8 no
C222 C223 C224 118(2) yes
C222 C223 H2231 121.2 no
C224 C223 H2231 121.2 no
C223 C224 C225 125(2) yes
C223 C224 H2241 117.4 no
C225 C224 H2241 117.4 no
C224 C225 N205 116.1(18) yes
C224 C225 C226 128.1(19) yes
N205 C225 C226 115.8(17) yes
C225 C226 N206 118.3(18) yes
C225 C226 C227 120.1(19) yes
N206 C226 C227 121(2) yes
C226 C227 C228 115(2) yes
C226 C227 H2271 122.4 no
C228 C227 H2271 122.4 no
C227 C228 C229 123(3) yes
C227 C228 H2281 118.2 no
C229 C228 H2281 118.3 no
C228 C229 C230 120(3) yes
C228 C229 H2291 120.2 no
C230 C229 H2291 120.2 no
C229 C230 N206 119(2) yes
C229 C230 H2301 120.5 no
N206 C230 H2301 120.5 no
N207 C231 C232 122.7(20) yes
N207 C231 H2311 118.7 no
C232 C231 H2311 118.7 no
C231 C232 C233 115(2) yes
C231 C232 H2321 122.4 no
C233 C232 H2321 122.4 no
C232 C233 C234 125(2) yes
C232 C233 H2331 117.7 no
C234 C233 H2331 117.7 no
C233 C234 C235 119(2) yes
C233 C234 H2341 120.6 no
C235 C234 H2341 120.6 no
C234 C235 N207 119.5(19) yes
C234 C235 C236 124.4(18) yes
N207 C235 C236 116.0(17) yes
N209 C241 C242 126(2) yes
N209 C241 H2411 117.2 no
C242 C241 H2411 117.2 no
C241 C242 C243 117(2) yes
C241 C242 H2421 121.5 no
C243 C242 H2421 121.5 no
C242 C243 C244 117(2) yes
C242 C243 H2431 121.3 no
C244 C243 H2431 121.3 no
C243 C244 C245 124(2) yes
C243 C244 H2441 117.9 no
C245 C244 H2441 117.9 no
C244 C245 N209 116(2) yes
C244 C245 C246 129(2) yes
N209 C245 C246 115(2) yes
C245 C246 N210 120(2) yes
C245 C246 C247 125(2) yes
N210 C246 C247 115(2) yes
C246 C247 C248 124(2) yes
C246 C247 H2471 117.9 no
C248 C247 H2471 117.9 no
C247 C248 C249 120(2) yes
C247 C248 H2481 120.1 no
C249 C248 H2481 120.1 no
C248 C249 C250 117(2) yes
C248 C249 H2491 121.4 no
C250 C249 H2491 121.4 no
C249 C250 N210 122(2) yes
C249 C250 H2501 119.1 no
N210 C250 H2501 119.1 no
N211 C251 C252 120(2) yes
N211 C251 H2511 119.8 no
C252 C251 H2511 119.8 no
C251 C252 C253 120(2) yes
C251 C252 H2521 119.9 no
C253 C252 H2521 119.9 no
C252 C253 C254 120(2) yes
C252 C253 H2531 120.1 no
C254 C253 H2531 120.1 no
C253 C254 C255 118(2) yes
C253 C254 H2541 121.1 no
C255 C254 H2541 121.1 no
C254 C255 N211 123(2) yes
C254 C255 C256 120(2) yes
N211 C255 C256 117(2) yes
N214 C266 C267 122(3) yes
N214 C266 C265 119(3) yes
C267 C266 C265 120(3) yes
C266 C267 C268 119(3) yes
C266 C267 H2671 120.7 no
C268 C267 H2671 120.7 no
C267 C268 C269 123(3) yes
C267 C268 H2681 118.3 no
C269 C268 H2681 118.3 no
C268 C269 C270 117(3) yes
C268 C269 H2691 121.4 no
C270 C269 H2691 121.4 no
C269 C270 N214 119(3) yes
C269 C270 H2701 120.4 no
N214 C270 H2701 120.4 no
Mn6 N208 C236 115.7(7) yes
Mn6 N208 C240 122.6(7) yes
C236 N208 C240 120.1(10) yes
C235 C236 N208 114.9(12) yes
C235 C236 C237 124.7(12) yes
N208 C236 C237 119.9(11) yes
C236 C237 C238 120.0(10) yes
C236 C237 H2371 120.0 no
C238 C237 H2371 120.0 no
C237 C238 C239 120(2) yes
C237 C238 H2381 120.0 no
C239 C238 H2381 120.0 no
C238 C239 C240 120.0(10) yes
C238 C239 H2391 120.0 no
C240 C239 H2391 120.0 no
C239 C240 N208 120.0(10) yes
C239 C240 H2401 120.0 no
N208 C240 H2401 120.0 no
Mn5 N201 C201 123.0(10) yes
Mn5 N201 C205 114.9(10) yes
C201 N201 C205 119.9(15) yes
N201 C201 C202 120.0(15) yes
N201 C201 H2011 120.0 no
C202 C201 H2011 120.0 no
C201 C202 C203 120.0(10) yes
C201 C202 H2021 120.0 no
C203 C202 H2021 120.0 no
C202 C203 C204 120.0(9) yes
C202 C203 H2031 120.0 no
C204 C203 H2031 120.0 no
C203 C204 C205 120.0(15) yes
C203 C204 H2041 120.0 no
C205 C204 H2041 120.0 no
C206 C205 C204 127.4(17) yes
C206 C205 N201 112.1(17) yes
C204 C205 N201 120.0(10) yes
Mn7 N212 C256 119.6(8) yes
Mn7 N212 C260 118.6(8) yes
C256 N212 C260 120.0(8) yes
C255 C256 N212 115.2(14) yes
C255 C256 C257 123.0(14) yes
N212 C256 C257 120.0(8) yes
C256 C257 C258 120.0(14) yes
C256 C257 H2571 120.0 no
C258 C257 H2571 120.0 no
C257 C258 C259 120.0(8) yes
C257 C258 H2581 120.0 no
C259 C258 H2581 120.0 no
C258 C259 C260 120.0(8) yes
C258 C259 H2591 120.0 no
C260 C259 H2591 120.0 no
N212 C260 C259 119.9(8) yes
N212 C260 H2601 120.0 no
C259 C260 H2601 120.0 no
Mn8 N213 C261 116.6(11) yes
Mn8 N213 C265 121.6(11) yes
C261 N213 C265 120.0(15) yes
N213 C261 C262 120.0(16) yes
N213 C261 H2611 120.0 no
C262 C261 H2611 120.0 no
C261 C262 C263 120.0(11) yes
C261 C262 H2621 120.0 no
C263 C262 H2621 120.0 no
C262 C263 C264 120.0(15) yes
C262 C263 H2631 120.0 no
C264 C263 H2631 120.0 no
C263 C264 C265 120.0(7) yes
C263 C264 H2641 120.0 no
C265 C264 H2641 120.0 no
C266 C265 N213 110.9(19) yes
C266 C265 C264 126.3(19) yes
N213 C265 C264 120.0(15) yes
Mn5 N203 C211 122.6(9) yes
Mn5 N203 C215 117.2(9) yes
C211 N203 C215 120.0(6) yes
N203 C211 C212 119.9(13) yes
N203 C211 H2111 120.0 no
C212 C211 H2111 120.0 no
C211 C212 C213 120.0(11) yes
C211 C212 H2121 120.0 no
C213 C212 H2121 120.0 no
C212 C213 C214 120.0(12) yes
C212 C213 H2131 120.0 no
C214 C213 H2131 120.0 no
C213 C214 C215 120.2(14) yes
C213 C214 H2141 120.0 no
C215 C214 H2141 120.0 no
N203 C215 C214 120.0(12) yes
N203 C215 C216 117.3(16) yes
C214 C215 C216 122.1(16) yes
Mn4 N114 C166 115.5(7) yes
Mn4 N114 C170 123.9(8) yes
C166 N114 C170 120.0(14) yes
C165 C166 N114 114.0(13) yes
C165 C166 C167 125.4(13) yes
N114 C166 C167 120.0(14) yes
C166 C167 C168 120.0(6) yes
C166 C167 H1671 120.0 no
C168 C167 H1671 120.0 no
C167 C168 C169 120.0(18) yes
C167 C168 H1681 120.0 no
C169 C168 H1681 120.0 no
C168 C169 C170 120.0(14) yes
C168 C169 H1691 120.0 no
C170 C169 H1691 120.0 no
N114 C170 C169 120.0(18) yes
N114 C170 H1701 120.0 no
C169 C170 H1701 120.0 no
Mn8 N215 C271 124.2(11) yes
Mn8 N215 C275 115.8(11) yes
C271 N215 C275 120.0(16) yes
N215 C271 C272 120.0(16) yes
N215 C271 H2711 120.0 no
C272 C271 H2711 120.0 no
C271 C272 C273 120.0(9) yes
C271 C272 H2721 120.0 no
C273 C272 H2721 120.0 no
C272 C273 C274 120.0(9) yes
C272 C273 H2731 120.0 no
C274 C273 H2731 120.0 no
C273 C274 C275 120.0(16) yes
C273 C274 H2741 120.0 no
C275 C274 H2741 120.0 no
C274 C275 N215 120.0(9) yes
C274 C275 C276 122.3(16) yes
N215 C275 C276 117.5(16) yes
Mn8 N216 C276 114.3(11) yes
Mn8 N216 C280 122.9(11) yes
C276 N216 C280 120.0(13) yes
N216 C276 C275 116.6(17) yes
N216 C276 C277 120.0(13) yes
C275 C276 C277 123.3(17) yes
C276 C277 C278 120.1(15) yes
C276 C277 H2771 120.0 no
C278 C277 H2771 120.0 no
C277 C278 C279 120.0(15) yes
C277 C278 H2781 120.0 no
C279 C278 H2781 120.0 no
C278 C279 C280 120.0(13) yes
C278 C279 H2791 120.0 no
C280 C279 H2791 120.0 no
N216 C280 C279 120.0(15) yes
N216 C280 H2801 120.0 no
C279 C280 H2801 120.0 no

loop_
_geom_bond_atom_site_label_1
_geom_bond_atom_site_label_2
_geom_bond_site_symmetry_2
_geom_bond_distance
_geom_bond_publ_flag
Nb1 C1 . 2.265(18) yes
Nb1 C2 . 2.305(18) yes
Nb1 C3 . 2.239(17) yes
Nb1 C4 . 2.217(16) yes
Nb1 C5 . 2.219(15) yes
Nb1 C6 . 2.260(18) yes
Nb1 C7 . 2.238(16) yes
Nb1 C8 . 2.249(18) yes
Nb2 C9 . 2.24(2) yes
Nb2 C10 . 2.21(2) yes
Nb2 C11 . 2.26(2) yes
Nb2 C12 . 2.243(18) yes
Nb2 C13 . 2.269(15) yes
Nb2 C14 . 2.212(17) yes
Nb2 C15 . 2.280(17) yes
Nb2 C16 . 2.227(17) yes
Nb3 C17 . 2.22(2) yes
Nb3 C18 . 2.21(2) yes
Nb3 C19 . 2.239(17) yes
Nb3 C20 . 2.22(2) yes
Nb3 C21 . 2.218(17) yes
Nb3 C22 . 2.228(18) yes
Nb3 C23 . 2.249(15) yes
Nb3 C24 . 2.184(18) yes
Nb4 C25 . 2.21(2) yes
Nb4 C26 . 2.21(2) yes
Nb4 C27 . 2.18(2) yes
Nb4 C28 . 2.23(2) yes
Nb4 C29 . 2.261(17) yes
Nb4 C30 . 2.247(18) yes
Nb4 C31 . 2.262(17) yes
Nb4 C32 . 2.241(17) yes
Mn1 N5 . 2.168(14) yes
Mn1 N16 . 2.140(15) yes
Mn1 N101 . 2.301(16) yes
Mn1 N102 . 2.242(14) yes
Mn1 N103 . 2.228(14) yes
Mn1 N104 . 2.247(14) yes
Mn2 N6 . 2.164(14) yes
Mn2 N13 . 2.172(13) yes
Mn2 N105 . 2.259(16) yes
Mn2 N106 . 2.334(17) yes
Mn2 N107 . 2.26(2) yes
Mn2 N108 . 2.22(2) yes
Mn3 N7 . 2.114(13) yes
Mn3 N15 . 2.139(14) yes
Mn3 N109 . 2.267(14) yes
Mn3 N110 . 2.265(13) yes
Mn3 N111 . 2.272(13) yes
Mn3 N112 . 2.286(13) yes
Mn4 N8 . 2.177(15) yes
Mn4 N14 . 2.173(13) yes
Mn4 N113 . 2.308(16) yes
Mn4 N115 . 2.317(15) yes
Mn4 N116 . 2.278(14) yes
Mn4 N114 . 2.258(10) yes
Mn5 N21 . 2.172(14) yes
Mn5 N29 . 2.126(16) yes
Mn5 N202 . 2.32(2) yes
Mn5 N204 . 2.273(17) yes
Mn5 N201 . 2.242(12) yes
Mn5 N203 . 2.287(12) yes
Mn6 N22 . 2.145(15) yes
Mn6 N30 . 2.198(17) yes
Mn6 N205 . 2.280(16) yes
Mn6 N206 . 2.336(17) yes
Mn6 N207 . 2.265(15) yes
Mn6 N208 . 2.241(10) yes
Mn7 N23 . 2.178(13) yes
Mn7 N31 . 2.143(16) yes
Mn7 N209 . 2.308(19) yes
Mn7 N210 . 2.264(19) yes
Mn7 N211 . 2.32(2) yes
Mn7 N212 . 2.229(11) yes
Mn8 N24 . 2.157(17) yes
Mn8 N32 . 2.157(15) yes
Mn8 N214 . 2.30(2) yes
Mn8 N213 . 2.212(14) yes
Mn8 N215 . 2.226(13) yes
Mn8 N216 . 2.246(13) yes
N1 C1 . 1.13(2) yes
N2 C2 . 1.14(2) yes
N3 C3 . 1.15(2) yes
N4 C4 . 1.204(19) yes
N5 C5 . 1.172(18) yes
N6 C6 . 1.134(19) yes
N7 C7 . 1.160(18) yes
N8 C8 . 1.143(19) yes
N9 C9 . 1.16(2) yes
N10 C10 . 1.18(2) yes
N11 C11 . 1.15(2) yes
N12 C12 . 1.15(2) yes
N13 C13 . 1.134(17) yes
N14 C14 . 1.158(19) yes
N15 C15 . 1.123(18) yes
N16 C16 . 1.127(18) yes
N17 C17 . 1.17(3) yes
N18 C18 . 1.17(2) yes
N19 C19 . 1.17(2) yes
N20 C20 . 1.15(2) yes
N21 C21 . 1.174(19) yes
N22 C22 . 1.156(19) yes
N23 C23 . 1.142(17) yes
N24 C24 . 1.18(2) yes
N25 C25 . 1.19(2) yes
N26 C26 . 1.16(2) yes
N27 C27 . 1.15(3) yes
N28 C28 . 1.15(2) yes
N29 C29 . 1.121(19) yes
N30 C30 . 1.11(2) yes
N31 C31 . 1.145(19) yes
N32 C32 . 1.144(18) yes
N101 C101 . 1.42(3) yes
N101 C105 . 1.36(2) yes
N102 C106 . 1.34(2) yes
N102 C110 . 1.29(2) yes
N103 C111 . 1.29(2) yes
N103 C115 . 1.40(2) yes
N104 C116 . 1.42(2) yes
N104 C120 . 1.33(2) yes
N105 C121 . 1.32(2) yes
N105 C125 . 1.37(2) yes
N106 C126 . 1.22(2) yes
N106 C130 . 1.44(3) yes
N107 C131 . 1.38(3) yes
N107 C135 . 1.35(3) yes
N108 C136 . 1.37(3) yes
N108 C140 . 1.32(3) yes
N109 C141 . 1.37(2) yes
N109 C145 . 1.33(2) yes
N110 C146 . 1.33(2) yes
N110 C150 . 1.32(2) yes
N111 C151 . 1.32(2) yes
N111 C155 . 1.352(19) yes
N112 C156 . 1.323(19) yes
N112 C160 . 1.29(2) yes
N113 C161 . 1.24(2) yes
N113 C165 . 1.35(2) yes
N115 C171 . 1.36(2) yes
N115 C175 . 1.31(2) yes
N116 C176 . 1.38(2) yes
N116 C180 . 1.35(2) yes
N202 C206 . 1.25(3) yes
N202 C210 . 1.29(3) yes
N204 C216 . 1.46(3) yes
N204 C220 . 1.33(2) yes
N205 C221 . 1.28(3) yes
N205 C225 . 1.37(2) yes
N206 C226 . 1.32(2) yes
N206 C230 . 1.35(3) yes
N207 C231 . 1.37(2) yes
N207 C235 . 1.35(2) yes
N209 C241 . 1.30(3) yes
N209 C245 . 1.37(3) yes
N210 C246 . 1.30(3) yes
N210 C250 . 1.33(3) yes
N211 C251 . 1.31(3) yes
N211 C255 . 1.36(3) yes
N214 C266 . 1.30(3) yes
N214 C270 . 1.41(3) yes
C101 C102 . 1.36(3) yes
C101 H1011 . 1.000 no
C102 C103 . 1.39(4) yes
C102 H1021 . 1.000 no
C103 C104 . 1.27(3) yes
C103 H1031 . 1.000 no
C104 C105 . 1.41(3) yes
C104 H1041 . 1.000 no
C105 C106 . 1.45(2) yes
C106 C107 . 1.38(2) yes
C107 C108 . 1.39(3) yes
C107 H1071 . 1.000 no
C108 C109 . 1.37(3) yes
C108 H1081 . 1.000 no
C109 C110 . 1.39(3) yes
C109 H1091 . 1.000 no
C110 H1101 . 1.000 no
C111 C112 . 1.36(3) yes
C111 H1111 . 1.000 no
C112 C113 . 1.37(3) yes
C112 H1121 . 1.000 no
C113 C114 . 1.39(3) yes
C113 H1131 . 1.000 no
C114 C115 . 1.39(3) yes
C114 H1141 . 1.000 no
C115 C116 . 1.40(3) yes
C116 C117 . 1.39(3) yes
C117 C118 . 1.38(3) yes
C117 H1171 . 1.000 no
C118 C119 . 1.29(3) yes
C118 H1181 . 1.000 no
C119 C120 . 1.41(3) yes
C119 H1191 . 1.000 no
C120 H1201 . 1.000 no
C121 C122 . 1.37(3) yes
C121 H1211 . 1.000 no
C122 C123 . 1.36(3) yes
C122 H1221 . 1.000 no
C123 C124 . 1.35(3) yes
C123 H1231 . 1.000 no
C124 C125 . 1.37(3) yes
C124 H1241 . 1.000 no
C125 C126 . 1.47(3) yes
C126 C127 . 1.51(4) yes
C127 C128 . 1.37(4) yes
C127 H1271 . 1.000 no
C128 C129 . 1.34(4) yes
C128 H1281 . 1.000 no
C129 C130 . 1.42(3) yes
C129 H1291 . 1.000 no
C130 H1301 . 1.000 no
C131 C132 . 1.41(3) yes
C131 H1311 . 1.000 no
C132 C133 . 1.36(3) yes
C132 H1321 . 1.000 no
C133 C134 . 1.35(3) yes
C133 H1331 . 1.000 no
C134 C135 . 1.48(3) yes
C134 H1341 . 1.000 no
C135 C136 . 1.39(3) yes
C136 C137 . 1.40(3) yes
C137 C138 . 1.29(3) yes
C137 H1371 . 1.000 no
C138 C139 . 1.43(3) yes
C138 H1381 . 1.000 no
C139 C140 . 1.40(3) yes
C139 H1391 . 1.000 no
C140 H1401 . 1.000 no
C141 C142 . 1.40(2) yes
C141 H1411 . 1.000 no
C142 C143 . 1.36(3) yes
C142 H1421 . 1.000 no
C143 C144 . 1.39(3) yes
C143 H1431 . 1.000 no
C144 C145 . 1.44(3) yes
C144 H1441 . 1.000 no
C145 C146 . 1.45(2) yes
C146 C147 . 1.39(3) yes
C147 C148 . 1.35(3) yes
C147 H1471 . 1.000 no
C148 C149 . 1.35(3) yes
C148 H1481 . 1.000 no
C149 C150 . 1.43(3) yes
C149 H1491 . 1.000 no
C150 H1501 . 1.000 no
C151 C152 . 1.40(3) yes
C151 H1511 . 1.000 no
C152 C153 . 1.35(3) yes
C152 H1521 . 1.000 no
C153 C154 . 1.36(3) yes
C153 H1531 . 1.000 no
C154 C155 . 1.40(2) yes
C154 H1541 . 1.000 no
C155 C156 . 1.48(2) yes
C156 C157 . 1.38(2) yes
C157 C158 . 1.35(3) yes
C157 H1571 . 1.000 no
C158 C159 . 1.39(3) yes
C158 H1581 . 1.000 no
C159 C160 . 1.40(3) yes
C159 H1591 . 1.000 no
C160 H1601 . 1.000 no
C161 C162 . 1.45(3) yes
C161 H1611 . 1.000 no
C162 C163 . 1.41(4) yes
C162 H1621 . 1.000 no
C163 C164 . 1.34(4) yes
C163 H1631 . 1.000 no
C164 C165 . 1.49(4) yes
C164 H1641 . 1.000 no
C165 C166 . 1.46(2) yes
C171 C172 . 1.41(3) yes
C171 H1711 . 1.000 no
C172 C173 . 1.34(4) yes
C172 H1721 . 1.000 no
C173 C174 . 1.43(4) yes
C173 H1731 . 1.000 no
C174 C175 . 1.38(3) yes
C174 H1741 . 1.000 no
C175 C176 . 1.48(3) yes
C176 C177 . 1.35(3) yes
C177 C178 . 1.39(3) yes
C177 H1771 . 1.000 no
C178 C179 . 1.38(3) yes
C178 H1781 . 1.000 no
C179 C180 . 1.37(3) yes
C179 H1791 . 1.000 no
C180 H1801 . 1.000 no
C206 C207 . 1.46(3) yes
C206 C205 . 1.45(3) yes
C207 C208 . 1.36(3) yes
C207 H2071 . 1.000 no
C208 C209 . 1.32(3) yes
C208 H2081 . 1.000 no
C209 C210 . 1.41(3) yes
C209 H2091 . 1.000 no
C210 H2101 . 1.000 no
C216 C217 . 1.48(3) yes
C216 C215 . 1.31(3) yes
C217 C218 . 1.25(3) yes
C217 H2171 . 1.000 no
C218 C219 . 1.31(4) yes
C218 H2181 . 1.000 no
C219 C220 . 1.39(3) yes
C219 H2191 . 1.000 no
C220 H2201 . 1.000 no
C221 C222 . 1.44(3) yes
C221 H2211 . 1.000 no
C222 C223 . 1.38(3) yes
C222 H2221 . 1.000 no
C223 C224 . 1.33(3) yes
C223 H2231 . 1.000 no
C224 C225 . 1.42(3) yes
C224 H2241 . 1.000 no
C225 C226 . 1.47(3) yes
C226 C227 . 1.39(3) yes
C227 C228 . 1.37(4) yes
C227 H2271 . 1.000 no
C228 C229 . 1.31(4) yes
C228 H2281 . 1.000 no
C229 C230 . 1.37(3) yes
C229 H2291 . 1.000 no
C230 H2301 . 1.000 no
C231 C232 . 1.39(3) yes
C231 H2311 . 1.000 no
C232 C233 . 1.31(3) yes
C232 H2321 . 1.000 no
C233 C234 . 1.37(3) yes
C233 H2331 . 1.000 no
C234 C235 . 1.37(3) yes
C234 H2341 . 1.000 no
C235 C236 . 1.45(2) yes
C241 C242 . 1.37(3) yes
C241 H2411 . 1.000 no
C242 C243 . 1.38(3) yes
C242 H2421 . 1.000 no
C243 C244 . 1.37(3) yes
C243 H2431 . 1.000 no
C244 C245 . 1.40(3) yes
C244 H2441 . 1.000 no
C245 C246 . 1.41(3) yes
C246 C247 . 1.40(3) yes
C247 C248 . 1.31(3) yes
C247 H2471 . 1.000 no
C248 C249 . 1.29(3) yes
C248 H2481 . 1.000 no
C249 C250 . 1.41(3) yes
C249 H2491 . 1.000 no
C250 H2501 . 1.000 no
C251 C252 . 1.42(3) yes
C251 H2511 . 1.000 no
C252 C253 . 1.34(3) yes
C252 H2521 . 1.000 no
C253 C254 . 1.36(3) yes
C253 H2531 . 1.000 no
C254 C255 . 1.39(3) yes
C254 H2541 . 1.000 no
C255 C256 . 1.44(3) yes
C266 C267 . 1.43(4) yes
C266 C265 . 1.49(3) yes
C267 C268 . 1.30(4) yes
C267 H2671 . 1.000 no
C268 C269 . 1.37(4) yes
C268 H2681 . 1.000 no
C269 C270 . 1.42(4) yes
C269 H2691 . 1.000 no
C270 H2701 . 1.000 no
N208 C236 . 1.39(2) yes
N208 C240 . 1.39(2) yes
C236 C237 . 1.39(2) yes
C237 C238 . 1.39(2) yes
C237 H2371 . 1.000 no
C238 C239 . 1.39(3) yes
C238 H2381 . 1.000 no
C239 C240 . 1.39(2) yes
C239 H2391 . 1.000 no
C240 H2401 . 1.000 no
N201 C201 . 1.39(2) yes
N201 C205 . 1.39(2) yes
C201 C202 . 1.39(2) yes
C201 H2011 . 1.000 no
C202 C203 . 1.39(2) yes
C202 H2021 . 1.000 no
C203 C204 . 1.39(2) yes
C203 H2031 . 1.000 no
C204 C205 . 1.39(2) yes
C204 H2041 . 1.000 no
N212 C256 . 1.39(2) yes
N212 C260 . 1.39(2) yes
C256 C257 . 1.39(2) yes
C257 C258 . 1.39(2) yes
C257 H2571 . 1.000 no
C258 C259 . 1.39(2) yes
C258 H2581 . 1.000 no
C259 C260 . 1.39(2) yes
C259 H2591 . 1.000 no
C260 H2601 . 1.000 no
N213 C261 . 1.39(3) yes
N213 C265 . 1.39(2) yes
C261 C262 . 1.39(2) yes
C261 H2611 . 1.000 no
C262 C263 . 1.39(2) yes
C262 H2621 . 1.000 no
C263 C264 . 1.39(2) yes
C263 H2631 . 1.000 no
C264 C265 . 1.39(2) yes
C264 H2641 . 1.000 no
N203 C211 . 1.39(2) yes
N203 C215 . 1.39(2) yes
C211 C212 . 1.39(2) yes
C211 H2111 . 1.000 no
C212 C213 . 1.39(2) yes
C212 H2121 . 1.000 no
C213 C214 . 1.39(2) yes
C213 H2131 . 1.000 no
C214 C215 . 1.39(2) yes
C214 H2141 . 1.000 no
N114 C166 . 1.39(2) yes
N114 C170 . 1.39(2) yes
C166 C167 . 1.39(2) yes
C167 C168 . 1.39(2) yes
C167 H1671 . 1.000 no
C168 C169 . 1.39(2) yes
C168 H1681 . 1.000 no
C169 C170 . 1.39(2) yes
C169 H1691 . 1.000 no
C170 H1701 . 1.000 no
N215 C271 . 1.39(2) yes
N215 C275 . 1.39(2) yes
C271 C272 . 1.39(2) yes
C271 H2711 . 1.000 no
C272 C273 . 1.39(2) yes
C272 H2721 . 1.000 no
C273 C274 . 1.39(2) yes
C273 H2731 . 1.000 no
C274 C275 . 1.39(2) yes
C274 H2741 . 1.000 no
C275 C276 . 1.349(18) yes
O32 O32 3_655 1.69(7) yes
N216 C276 . 1.39(2) yes
N216 C280 . 1.39(2) yes
C276 C277 . 1.39(2) yes
C277 C278 . 1.39(2) yes
C277 H2771 . 1.000 no
C278 C279 . 1.39(2) yes
C278 H2781 . 1.000 no
C279 C280 . 1.39(2) yes
C279 H2791 . 1.000 no
C280 H2801 . 1.000 no
